data_1571717
loop_
_publ_author_name
'Wang, Lina'
'Liao, Zian'
'Lin, Peng'
'Jia, Yingying'
'Liu, Le'
'Xu, Ling'
'Zhou, Mingbo'
'Yin, Bangshao'
'Rao, Yutao'
'Nakai, Akito'
'Tanaka, Takayuki'
'Shimizu, Daiki'
'Osuka, Atsuhiro'
'Song, Jianxin'

_publ_section_title
;
 Synthesis of NiII porphyrin---NiII 5,15-diazaporphyrin hybrid tapes
;
_journal_issue 26
_journal_name_full 'Chemical Science'
_journal_page_first 10207
_journal_page_last 10213
_journal_paper_doi 10.1039/D4SC01450B
_journal_volume 15
_journal_year 2024
_chemical_formula_moiety 'C480 H487 Cl3 N42 Ni9'
_chemical_formula_sum 'C480 H487 Cl3 N42 Ni9'
_chemical_formula_weight 7478.83
_space_group_crystal_system triclinic
_space_group_IT_number 2
_space_group_name_Hall '-P 1'
_space_group_name_H-M_alt 'P -1'
_atom_sites_solution_hydrogens geom
_atom_sites_solution_primary direct
_audit_creation_date 2024-05-07
_audit_creation_method
;
Olex2 1.2
(compiled 2018.05.29 svn.r3508 for OlexSys, GUI svn.r5506)
;
_audit_update_record
;
2024-05-08 deposited with the CCDC.	2024-05-24 downloaded from the CCDC.
;
_cell_angle_alpha 104.2487(11)
_cell_angle_beta 96.2653(12)
_cell_angle_gamma 105.3083(13)
_cell_formula_units_Z 1
_cell_length_a 19.8298(3)
_cell_length_b 27.6668(4)
_cell_length_c 28.8267(4)
_cell_measurement_reflns_used 42880
_cell_measurement_temperature 100.01(10)
_cell_measurement_theta_max 74.0770
_cell_measurement_theta_min 3.9490
_cell_volume 14526.0(4)
_computing_cell_refinement 'CrysAlisPro 1.171.38.46 (Rigaku OD, 2015)'
_computing_data_collection 'CrysAlisPro 1.171.38.46 (Rigaku OD, 2015)'
_computing_data_reduction 'CrysAlisPro 1.171.38.46 (Rigaku OD, 2015)'
_computing_molecular_graphics 'Olex2 (Dolomanov et al., 2009)'
_computing_publication_material 'Olex2 (Dolomanov et al., 2009)'
_computing_structure_refinement 'ShelXL (Sheldrick, 2015)'
_computing_structure_solution 'SIR2004 (Burla et al.,  2007)'
_diffrn_ambient_environment N~2~
_diffrn_ambient_temperature 100.01(10)
_diffrn_detector 'CCD plate'
_diffrn_detector_area_resol_mean 8.0697
_diffrn_detector_type EosS2
_diffrn_measured_fraction_theta_full 0.998
_diffrn_measured_fraction_theta_max 0.998
_diffrn_measurement_details
;
List of Runs (angles in degrees, time in seconds):

  # Type    Start    End  Width  t~exp~   \w     \q     \k     \f   Frames
#--------------------------------------------------------------------------
  1  \w     21.00  91.00   1.00    3.00    --   36.54  57.00  60.00   70
  2  \w     76.00 105.00   1.00    3.00    --   36.54  38.00  60.00   29
  3  \w     75.00 105.00   1.00    3.00    --   36.54  38.00  30.00   30
  4  \w     71.00 104.00   1.00    3.00    --   36.54  77.00  60.00   33
  5  \w     63.00  90.00   1.00    3.00    --   36.54  57.00 -30.00   27
  6  \w     72.00 104.00   1.00    3.00    --   36.54  57.00 -60.00   32
  7  \w     73.00 100.00   1.00    3.00    --   36.54  57.00-120.00   27
  8  \w     72.00 104.00   1.00    3.00    --   36.54  38.00-120.00   32
  9  \w     66.00 100.00   1.00    3.00    --   36.54  77.00-120.00   34
 10  \w     55.00 104.00   1.00    3.00    --   36.54  77.00 -60.00   49
 11  \w     66.00 103.00   1.00    3.00    --   36.54  19.00 -60.00   37
 12  \w     56.00  93.00   1.00    3.00    --   36.54  38.00 -60.00   37
 13  \w     39.00 106.00   1.00    3.00    --   36.54  19.00-120.00   67
 14  \w     30.00  55.00   1.00    3.00    --   36.54 -38.00-120.00   25
 15  \w     19.00  54.00   1.00    3.00    --   36.54 -77.00 -60.00   35
 16  \w     65.00  90.00   1.00    3.00    --   36.54-125.00   0.00   25
 17  \w     57.00  88.00   1.00    3.00    --   36.54-125.00  60.00   31
 18  \w     49.00  86.00   1.00    3.00    --   36.54-125.00 120.00   37
 19  \w     35.00  60.00   1.00    3.00    --   36.54 -77.00 150.00   25
 20  \w     16.00  54.00   1.00    3.00    --   36.54 -38.00  90.00   38
 21  \w     24.00  57.00   1.00    3.00    --   36.54 -77.00  30.00   33
 22  \w     24.00  51.00   1.00    3.00    --   36.54-125.00   0.00   27
 23  \w     24.00  56.00   1.00    3.00    --   36.54-125.00  60.00   32
 24  \w     20.00  51.00   1.00    3.00    --   36.54 -57.00 -30.00   31
 25  \w      9.00  38.00   1.00    3.00    --   36.54 -57.00-120.00   29
 26  \w     13.00  49.00   1.00    3.00    --   36.54 -57.00-150.00   36
 27  \w     15.00  60.00   1.00    3.00    --   36.54 -77.00-180.00   45
 28  \w     21.00  71.00   1.00    3.00    --   36.54 -99.00-120.00   50
 29  \w     14.00  43.00   1.00    3.00    --   36.54 -38.00-180.00   29
 30  \w      8.00  35.00   1.00    3.00    --   36.54  19.00-120.00   27
 31  \w     18.00  65.00   1.00    3.00    --   36.54  38.00-120.00   47
 32  \w     26.00  71.00   1.00    3.00    --   36.54  57.00-120.00   45
 33  \w     19.00  47.00   1.00    3.00    --   36.54  38.00 -60.00   28
 34  \w     20.00  52.00   1.00    3.00    --   36.54  57.00 -30.00   32
 35  \w     19.00  67.00   1.00    3.00    --   36.54  38.00  30.00   48
 36  \w     60.00 104.00   1.00    3.00    --   36.54  57.00 120.00   44
 37  \w     61.00  87.00   1.00    3.00    --   36.54  77.00 150.00   26
 38  \w     40.00  67.00   1.00    3.00    --   36.54  77.00 120.00   27
 39  \w     27.00  80.00   1.00    3.00    --   36.54  57.00 150.00   53
 40  \w     23.00  66.00   1.00    3.00    --   36.54  38.00  60.00   43
 41  \w     22.00  57.00   1.00    3.00    --   36.54  57.00 120.00   35
 42  \w     12.00  48.00   1.00    3.00    --   36.54  77.00 150.00   36
 43  \w     22.00  68.00   1.00    3.00    --   36.54  57.00 -60.00   46
 44  \w     10.00  40.00   1.00    3.00    --   36.54  77.00 -60.00   30
 45  \w     12.00  39.00   1.00    3.00    --   36.54  77.00   0.00   27
 46  \w     11.00  63.00   1.00    3.00    --   36.54  77.00  60.00   52
 47  \w     11.00  36.00   1.00    3.00    --   36.54  77.00 120.00   25
 48  \w      1.00  26.00   1.00    3.00    --   36.54  92.00 168.99   25
 49  \w     92.00 127.00   1.00   16.00    --  111.00  63.00 150.00   35
 50  \w    128.00 178.00   1.00   16.00    --  111.00  50.00 150.00   50
 51  \w    141.00 175.00   1.00   16.00    --  111.00  50.00 120.00   34
 52  \w    152.00 177.00   1.00   16.00    --  111.00  38.00  30.00   25
 53  \w    152.00 177.00   1.00   16.00    --  111.00  38.00   0.00   25
 54  \w    144.00 175.00   1.00   16.00    --  111.00  77.00 -30.00   31
 55  \w    139.00 166.00   1.00   16.00    --  111.00  77.00  30.00   27
 56  \w    131.00 177.00   1.00   16.00    --  111.00  77.00   0.00   46
 57  \w    131.00 169.00   1.00   16.00    --  111.00  25.00   0.00   38
 58  \w    130.00 178.00   1.00   16.00    --  111.00  25.00  60.00   48
 59  \w    126.00 176.00   1.00   16.00    --  111.00  77.00 -60.00   50
 60  \w    126.00 153.00   1.00   16.00    --  111.00  50.00-150.00   27
 61  \w    122.00 178.00   1.00   16.00    --  111.00  77.00-150.00   56
 62  \w    122.00 176.00   1.00   16.00    --  111.00  77.00-120.00   54
 63  \w    122.00 177.00   1.00   16.00    --  111.00  77.00-180.00   55
 64  \w    118.00 178.00   1.00   16.00    --  111.00  77.00 -90.00   60
 65  \w    117.00 175.00   1.00   16.00    --  111.00  77.00  60.00   58
 66  \w    120.00 177.00   1.00   16.00    --  111.00  77.00  90.00   57
 67  \w     92.00 130.00   1.00   16.00    --  111.00  63.00 -30.00   38
 68  \w     95.00 122.00   1.00   16.00    --  111.00  50.00 -90.00   27
 69  \w     94.00 121.00   1.00   16.00    --  111.00  50.00 -60.00   27
 70  \w     94.00 139.00   1.00   16.00    --  111.00  50.00   0.00   45
 71  \w     95.00 126.00   1.00   16.00    --  111.00  50.00  60.00   31
 72  \w     92.00 118.00   1.00   16.00    --  111.00  63.00 120.00   26
 73  \w     95.00 122.00   1.00   16.00    --  111.00  50.00 150.00   27
 74  \w     94.00 120.00   1.00   16.00    --  111.00  50.00 120.00   26
 75  \w     95.00 120.00   1.00   16.00    --  111.00  50.00  90.00   25
 76  \w     92.00 118.00   1.00   16.00    --  111.00  63.00  90.00   26
 77  \w     92.00 118.00   1.00   16.00    --  111.00  38.00  90.00   26
 78  \w     92.00 120.00   1.00   16.00    --  111.00  38.00 120.00   28
 79  \w     92.00 118.00   1.00   16.00    --  111.00  38.00 150.00   26
 80  \w     84.00 110.00   1.00   16.00    --  111.00  77.00 120.00   26
 81  \w     84.00 110.00   1.00   16.00    --  111.00  77.00  90.00   26
 82  \w     92.00 118.00   1.00   16.00    --  111.00  63.00  60.00   26
 83  \w     92.00 133.00   1.00   16.00    --  111.00  38.00  30.00   41
 84  \w     92.00 125.00   1.00   16.00    --  111.00  38.00   0.00   33
 85  \w     92.00 119.00   1.00   16.00    --  111.00  63.00   0.00   27
 86  \w     92.00 138.00   1.00   16.00    --  111.00  63.00  30.00   46
 87  \w     92.00 118.00   1.00   16.00    --  111.00  63.00 -60.00   26
 88  \w     92.00 123.00   1.00   16.00    --  111.00  38.00 -30.00   31
 89  \w     92.00 126.00   1.00   16.00    --  111.00  63.00 -90.00   34
 90  \w     94.00 122.00   1.00   16.00    --  111.00  50.00-120.00   28
 91  \w     95.00 120.00   1.00   16.00    --  111.00  50.00-150.00   25
 92  \w     92.00 118.00   1.00   16.00    --  111.00  63.00-180.00   26
 93  \w     92.00 119.00   1.00   16.00    --  111.00  38.00-180.00   27
 94  \w     92.00 118.00   1.00   16.00    --  111.00  38.00-150.00   26
 95  \w     92.00 118.00   1.00   16.00    --  111.00  63.00-120.00   26
 96  \w     92.00 118.00   1.00   16.00    --  111.00  63.00-150.00   26
 97  \w     84.00 110.00   1.00   16.00    --  111.00  77.00-180.00   26
 98  \w     84.00 110.00   1.00   16.00    --  111.00  77.00-150.00   26
 99  \w     84.00 110.00   1.00   16.00    --  111.00  77.00-120.00   26
100  \w     84.00 110.00   1.00   16.00    --  111.00  77.00 -90.00   26
101  \w     84.00 110.00   1.00   16.00    --  111.00  77.00 -60.00   26
102  \w     84.00 110.00   1.00   16.00    --  111.00  77.00 -30.00   26
103  \w     84.00 110.00   1.00   16.00    --  111.00  77.00  30.00   26
104  \w     84.00 110.00   1.00   16.00    --  111.00  77.00   0.00   26
105  \w     93.00 120.00   1.00   16.00    --  111.00  38.00  60.00   27
106  \w     87.00 114.00   1.00   16.00    --  111.00  25.00   0.00   27
107  \w     86.00 113.00   1.00   16.00    --  111.00  25.00 -60.00   27
108  \w     89.00 116.00   1.00   16.00    --  111.00  25.00-120.00   27
109  \w     87.00 112.00   1.00   16.00    --  111.00  25.00-150.00   25
110  \w     88.00 115.00   1.00   16.00    --  111.00  25.00-180.00   27
111  \w     94.00 122.00   1.00   16.00    --  111.00 -50.00-120.00   28
112  \w    111.00 137.00   1.00   16.00    --  111.00 -77.00-150.00   26
113  \w     74.00 116.00   1.00   16.00    --  111.00-111.00-120.00   42
114  \w     43.00  89.00   1.00   16.00    --  111.00 -77.00-150.00   46
115  \w     55.00 111.00   1.00   16.00    --  111.00-111.00-150.00   56
116  \w     45.00  82.00   1.00   16.00    --  111.00 -50.00-120.00   37
117  \w     42.00 118.00   1.00   16.00    --  111.00 -91.00 -90.00   76
118  \w    109.00 136.00   1.00   16.00    --  111.00 -77.00  30.00   27
119  \w     87.00 114.00   1.00   16.00    --  111.00  25.00  60.00   27
120  \w     84.00 110.00   1.00   16.00    --  111.00  77.00  60.00   26
121  \w     84.00 178.00   1.00   16.00    --  111.00  77.00 150.00   94
122  \w     42.00 116.00   1.00   16.00    --  111.00-111.00  30.00   74
123  \w     56.00 116.00   1.00   16.00    --  111.00-111.00 120.00   60
124  \w     46.00  93.00   1.00   16.00    --  111.00 -77.00  30.00   47
125  \w     13.00  38.00   1.00    3.00    --   36.54  19.00 -60.00   25
126  \w     15.00  52.00   1.00    3.00    --   36.54  77.00-120.00   37
127  \w     10.00  75.00   1.00    3.00    --   36.54  77.00-180.00   65
128  \w     84.00 120.00   1.00   16.00    --  111.00 178.00-150.00   36
129  \w    -32.00  -5.00   1.00    3.00    --   36.54 -38.00-180.00   27
130  \w    -23.00   3.00   1.00    3.00    --   36.54 -77.00-180.00   26
131  \w    -31.00  -3.00   1.00    3.00    --   36.54 -57.00-120.00   28
132  \w    -29.00  -2.00   1.00    3.00    --   36.54 -57.00-150.00   27
133  \w    -32.00  16.00   1.00    3.00    --   36.54 -38.00-120.00   48
134  \w    -17.00  11.00   1.00    3.00    --   36.54 -77.00 -60.00   28
135  \w    -26.00  14.00   1.00    3.00    --   36.54 -57.00 -30.00   40
136  \w     -7.00  38.00   1.00    3.00    --   36.54 -57.00  30.00   45
137  \w      1.00  73.00   1.00    3.00    --   36.54 -99.00 120.00   72
138  \w    -31.00  16.00   1.00    3.00    --   36.54 -77.00 150.00   47
139  \w    -20.00   9.00   1.00    3.00    --   36.54 -38.00  90.00   29
140  \w    -27.00  20.00   1.00    3.00    --   36.54 -77.00  30.00   47
141  \w    -30.00  30.00   1.00    3.00    --   36.54 -57.00 150.00   60
;
_diffrn_measurement_device 'four-circle diffractometer'
_diffrn_measurement_device_type 'SuperNova, Dual, Cu at zero, EosS2'
_diffrn_measurement_method '\w scans'
_diffrn_orient_matrix_type 'CrysAlisPro convention (1999,Acta A55,543-557)'
_diffrn_orient_matrix_UB_11 -0.0646928000
_diffrn_orient_matrix_UB_12 -0.0480441000
_diffrn_orient_matrix_UB_13 -0.0064299000
_diffrn_orient_matrix_UB_21 0.0069314000
_diffrn_orient_matrix_UB_22 -0.0213650000
_diffrn_orient_matrix_UB_23 -0.0533296000
_diffrn_orient_matrix_UB_31 0.0498773000
_diffrn_orient_matrix_UB_32 -0.0294418000
_diffrn_orient_matrix_UB_33 0.0162514000
_diffrn_radiation_monochromator mirror
_diffrn_radiation_probe x-ray
_diffrn_radiation_type CuK\a
_diffrn_radiation_wavelength 1.54184
_diffrn_reflns_av_R_equivalents 0.0734
_diffrn_reflns_av_unetI/netI 0.0668
_diffrn_reflns_Laue_measured_fraction_full 0.998
_diffrn_reflns_Laue_measured_fraction_max 0.998
_diffrn_reflns_limit_h_max 23
_diffrn_reflns_limit_h_min -23
_diffrn_reflns_limit_k_max 32
_diffrn_reflns_limit_k_min -32
_diffrn_reflns_limit_l_max 34
_diffrn_reflns_limit_l_min -34
_diffrn_reflns_number 302803
_diffrn_reflns_point_group_measured_fraction_full 0.998
_diffrn_reflns_point_group_measured_fraction_max 0.998
_diffrn_reflns_theta_full 66.601
_diffrn_reflns_theta_max 66.601
_diffrn_reflns_theta_min 4.101
_diffrn_source 'micro-focus sealed X-ray tube'
_diffrn_source_type 'SuperNova (Cu) X-ray Source'
_exptl_absorpt_coefficient_mu 0.773
_exptl_absorpt_correction_T_max 1.00000
_exptl_absorpt_correction_T_min 0.46661
_exptl_absorpt_correction_type multi-scan
_exptl_absorpt_process_details
;
CrysAlisPro 1.171.38.46 (Rigaku Oxford Diffraction, 2015)
Empirical absorption correction using spherical harmonics,
 implemented in SCALE3 ABSPACK scaling algorithm.
;
_exptl_crystal_colour black
_exptl_crystal_colour_primary black
_exptl_crystal_density_diffrn 0.855
_exptl_crystal_description block
_exptl_crystal_F_000 3964
_exptl_crystal_size_max 0.3
_exptl_crystal_size_mid 0.08
_exptl_crystal_size_min 0.08
_platon_squeeze_details
;
;
_refine_diff_density_max 1.149
_refine_diff_density_min -0.583
_refine_diff_density_rms 0.078
_refine_ls_extinction_method none
_refine_ls_goodness_of_fit_ref 0.959
_refine_ls_hydrogen_treatment constr
_refine_ls_matrix_type full
_refine_ls_number_parameters 2621
_refine_ls_number_reflns 51221
_refine_ls_number_restraints 426
_refine_ls_restrained_S_all 0.973
_refine_ls_R_factor_all 0.1384
_refine_ls_R_factor_gt 0.0982
_refine_ls_shift/su_max 0.109
_refine_ls_shift/su_mean 0.001
_refine_ls_structure_factor_coef Fsqd
_refine_ls_weighting_details 'w=1/[\s^2^(Fo^2^)+(0.1912P)^2^] where P=(Fo^2^+2Fc^2^)/3'
_refine_ls_weighting_scheme calc
_refine_ls_wR_factor_gt 0.2645
_refine_ls_wR_factor_ref 0.2935
_reflns_Friedel_coverage 0.000
_reflns_number_gt 27353
_reflns_number_total 51221
_reflns_threshold_expression 'I > 2\s(I)'
_cod_data_source_file d4sc01450b2.cif
_cod_data_source_block 6-Cl
_cod_depositor_comments 'Adding full bibliography for 1571710--1571717.cif.'
_cod_database_code 1571717
_shelx_shelxl_version_number 2016/6
_chemical_oxdiff_formula 'C100 H100 N10 Ni3'
_shelx_space_group_comment
;
The symmetry employed for this shelxl refinement is uniquely defined
by the following loop, which should always be used as a source of
symmetry information in preference to the above space-group names.
They are only intended as comments.
;
_reflns_odcompleteness_completeness 99.79
_reflns_odcompleteness_iscentric 1
_reflns_odcompleteness_theta 71.98
_olex2_refinement_description
;
1. Fixed Uiso
 At 1.2 times of:
  All C(H) groups
 At 1.5 times of:
  All C(H,H,H) groups
2. Restrained distances
 C30-C27 = C55-C57A = C55-C58 = C56A-C55 = C60-C59 = C62-C59 = C60A-C59 = C61A-
 C59
 1.52 with sigma of 0.02
 C29A-C30A = C61A-C60A = C109-C108 = C108-C110 = C109-C110 = C122-C123 = C225-
 C224 = C114-C112 = C113-C114 = C112-C113 = C122-C124 = C124-C123
 2.5 with sigma of 0.02
 C108-C107 = C110-C107 = C109-C107 = C121-C122 = C121-C123 = C126-C125 = C235-
 C233 = C225-C223 = C224-C223 = C112-C111 = C114-C111 = C121-C124
 1.52 with sigma of 0.02
 Cl1_$1-C240
 2.6 with sigma of 0.02
 H22R-H216
 2 with sigma of 0.02
 C111-C113
 1.528 with sigma of 0.001
 C105-C113
 2.424 with sigma of 0.001
 H12G-H116
 2.1 with sigma of 0.02
3. Rigid bond restraints
 C111, C113
 with sigma for 1-2 distances of 0.001 and sigma for 1-3 distances of 0.001
4. Uiso/Uaniso restraints and constraints
Uanis(C57) \\sim Ueq, Uanis(C57A) \\sim Ueq, Uanis(C58) \\sim Ueq, Uanis(C58A)
\\sim Ueq, Uanis(C56) \\sim Ueq, Uanis(C56A) \\sim Ueq, Uanis(C46A) \\sim Ueq,
Uanis(C47) \\sim Ueq, Uanis(C47A) \\sim Ueq, Uanis(C48) \\sim Ueq, Uanis(C48A)
\\sim Ueq, Uanis(C46) \\sim Ueq, Uanis(C61A) \\sim Ueq, Uanis(C62) \\sim Ueq,
Uanis(C60A) \\sim Ueq, Uanis(C60) \\sim Ueq, Uanis(C62A) \\sim Ueq, Uanis(C61)
\\sim Ueq, Uanis(C30) \\sim Ueq, Uanis(C28A) \\sim Ueq, Uanis(C27) \\sim Ueq,
Uanis(C28) \\sim Ueq, Uanis(C30A) \\sim Ueq, Uanis(C29) \\sim Ueq, Uanis(C29A)
\\sim Ueq, Uanis(C177) \\sim Ueq, Uanis(C168) \\sim Ueq: with sigma of 0.005
and sigma for terminal atoms of 0.01
Uanis(C109) \\sim Ueq, Uanis(C107) \\sim Ueq, Uanis(C110) \\sim Ueq,
Uanis(C108) \\sim Ueq, Uanis(C128) \\sim Ueq, Uanis(C125) \\sim Ueq,
Uanis(C127) \\sim Ueq, Uanis(C126) \\sim Ueq, Uanis(C137) \\sim Ueq,
Uanis(C135) \\sim Ueq, Uanis(C136) \\sim Ueq, Uanis(C138) \\sim Ueq,
Uanis(C234) \\sim Ueq, Uanis(C233) \\sim Ueq, Uanis(C235) \\sim Ueq,
Uanis(C236) \\sim Ueq, Uanis(C221) \\sim Ueq, Uanis(C222) \\sim Ueq,
Uanis(C220) \\sim Ueq, Uanis(C219) \\sim Ueq, Uanis(C224) \\sim Ueq,
Uanis(C226) \\sim Ueq, Uanis(C225) \\sim Ueq, Uanis(C223) \\sim Ueq,
Uanis(C111) \\sim Ueq, Uanis(C124) \\sim Ueq, Uanis(C122) \\sim Ueq,
Uanis(C123) \\sim Ueq: with sigma of 0.005 and sigma for terminal atoms of 0.01
Uanis(C112) \\sim Ueq, Uanis(C113) \\sim Ueq, Uanis(C114) \\sim Ueq: with sigma
of 0.003 and sigma for terminal atoms of 0.006
5. Others
 Sof(C28A)=Sof(H28D)=Sof(H28E)=Sof(H28F)=Sof(C29A)=Sof(H29D)=Sof(H29E)=
 Sof(H29F)=Sof(C30A)=Sof(H30D)=Sof(H30E)=Sof(H30F)=1-FVAR(1)
 Sof(C28)=Sof(H28A)=Sof(H28B)=Sof(H28C)=Sof(C29)=Sof(H29A)=Sof(H29B)=Sof(H29C)=
 Sof(C30)=Sof(H30A)=Sof(H30B)=Sof(H30C)=FVAR(1)
 Sof(C60)=Sof(H60D)=Sof(H60E)=Sof(H60F)=Sof(C61)=Sof(H61D)=Sof(H61E)=Sof(H61F)=
 Sof(C62)=Sof(H62D)=Sof(H62E)=Sof(H62F)=1-FVAR(2)
 Sof(C60A)=Sof(H60A)=Sof(H60B)=Sof(H60C)=Sof(C61A)=Sof(H61A)=Sof(H61B)=
 Sof(H61C)=Sof(C62A)=Sof(H62A)=Sof(H62B)=Sof(H62C)=FVAR(2)
 Sof(C56A)=Sof(H56D)=Sof(H56E)=Sof(H56F)=Sof(C57A)=Sof(H57D)=Sof(H57E)=
 Sof(H57F)=Sof(C58A)=Sof(H58D)=Sof(H58E)=Sof(H58F)=1-FVAR(3)
 Sof(C56)=Sof(H56A)=Sof(H56B)=Sof(H56C)=Sof(C57)=Sof(H57A)=Sof(H57B)=Sof(H57C)=
 Sof(C58)=Sof(H58A)=Sof(H58B)=Sof(H58C)=FVAR(3)
 Sof(C46A)=Sof(H46D)=Sof(H46E)=Sof(H46F)=Sof(C47A)=Sof(H47D)=Sof(H47E)=
 Sof(H47F)=Sof(C48A)=Sof(H48D)=Sof(H48E)=Sof(H48F)=1-FVAR(4)
 Sof(C46)=Sof(H46A)=Sof(H46B)=Sof(H46C)=Sof(C47)=Sof(H47A)=Sof(H47B)=Sof(H47C)=
 Sof(C48)=Sof(H48A)=Sof(H48B)=Sof(H48C)=FVAR(4)
 Fixed Sof: H14(0.35) H20(0.15) H88(0.7) H94(0.95) H180(0.65) H194(0.7)
 Cl1(0.35) Cl2(0.15) Cl3(0.3) Cl4(0.05) Cl5(0.35) Cl6(0.3)
6.a Me refined with riding coordinates:
 C109(H10D,H10E,H10F), C112(H11D,H11E,H11F), C114(H11J,H11K,H11L), C123(H12D,
 H12E,H12F), C124(H12G,H12H,H12I), C127(H12M,H12N,H12O), C128(H12P,H12Q,H12R),
 C235(H23D,H23E,H23F), C30(H30A,H30B,H30C), C28A(H28D,H28E,H28F), C30A(H30D,
 H30E,H30F), C58A(H58D,H58E,H58F)
6.b Aromatic/amide H refined with riding coordinates:
 C4(H4), C5(H5), C9(H9), C10(H10), C14(H14), C20(H20), C22(H22), C24(H24),
 C26(H26), C36(H36), C38(H38), C40(H40), C50(H50), C52(H52), C54(H54), C64(H64),
  C68(H68), C74(H74), C76(H76), C83(H83), C84(H84), C88(H88), C94(H94),
 C98(H98), C99(H99), C102(H102), C104(H104), C106(H106), C116(H116), C118(H118),
  C120(H120), C130(H130), C132(H132), C134(H134), C144(H144), C148(H148),
 C153(H153), C157(H157), C163(H163), C165(H165), C172(H172), C174(H174),
 C180(H180), C184(H184), C185(H185), C189(H189), C190(H190), C194(H194),
 C200(H200), C202(H202), C204(H204), C214(H214), C216(H216), C218(H218),
 C228(H228), C230(H230), C232(H232)
6.c Idealised Me refined as rotating group:
 C32(H32A,H32B,H32C), C33(H33A,H33B,H33C), C34(H34A,H34B,H34C), C42(H42A,H42B,
 H42C), C43(H43A,H43B,H43C), C44(H44A,H44B,H44C), C78(H78A,H78B,H78C), C79(H79A,
 H79B,H79C), C80(H80A,H80B,H80C), C108(H10A,H10B,H10C), C110(H11A,H11B,H11C),
 C113(H11G,H11H,H11I), C122(H12A,H12B,H12C), C126(H12J,H12K,H12L), C136(H13A,
 H13B,H13C), C137(H13D,H13E,H13F), C138(H13G,H13H,H13I), C140(H14A,H14B,H14C),
 C141(H14D,H14E,H14F), C142(H14G,H14H,H14I), C167(H16A,H16B,H16C), C168(H16D,
 H16E,H16F), C169(H16G,H16H,H16I), C176(H17A,H17B,H17C), C177(H17D,H17E,H17F),
 C178(H17G,H17H,H17I), C206(H20A,H20B,H20C), C207(H20D,H20E,H20F), C208(H20G,
 H20H,H20I), C210(H21A,H21B,H21C), C211(H21D,H21E,H21F), C212(H21G,H21H,H21I),
 C220(H22A,H22B,H22C), C221(H22D,H22E,H22F), C222(H22G,H22H,H22I), C224(H22J,
 H22K,H22L), C225(H22M,H22N,H22O), C226(H22P,H22Q,H22R), C234(H23A,H23B,H23C),
 C236(H23G,H23H,H23I), C238(H23J,H23K,H23L), C239(H23M,H23N,H23O), C240(H24A,
 H24B,H24C), C28(H28A,H28B,H28C), C29(H29A,H29B,H29C), C46(H46A,H46B,H46C),
 C47(H47A,H47B,H47C), C48(H48A,H48B,H48C), C56(H56A,H56B,H56C), C57(H57A,H57B,
 H57C), C58(H58A,H58B,H58C), C60A(H60A,H60B,H60C), C61A(H61A,H61B,H61C),
 C62A(H62A,H62B,H62C), C29A(H29D,H29E,H29F), C46A(H46D,H46E,H46F), C47A(H47D,
 H47E,H47F), C48A(H48D,H48E,H48F), C56A(H56D,H56E,H56F), C57A(H57D,H57E,H57F),
 C60(H60D,H60E,H60F), C61(H61D,H61E,H61F), C62(H62D,H62E,H62F)
;
_oxdiff_exptl_absorpt_empirical_details
;
Empirical correction (ABSPACK) includes:
- Absorption correction using spherical harmonics
- Frame scaling
;
_oxdiff_exptl_absorpt_empirical_full_max 1.914
_oxdiff_exptl_absorpt_empirical_full_min 0.270

loop_
_space_group_symop_operation_xyz
'x, y, z'
'-x, -y, -z'

loop_
_atom_site_label
_atom_site_type_symbol
_atom_site_fract_x
_atom_site_fract_y
_atom_site_fract_z
_atom_site_U_iso_or_equiv
_atom_site_adp_type
_atom_site_occupancy
_atom_site_site_symmetry_order
_atom_site_calc_flag
_atom_site_refinement_flags_posn
_atom_site_refinement_flags_adp
_atom_site_refinement_flags_occupancy
_atom_site_disorder_assembly
_atom_site_disorder_group
Ni1 Ni 0.64085(2) 0.73170(2) 0.36790(2) 0.05183(1) Uani 1 1 d . . . . .
Ni2 Ni 0.500000 0.500000 0.500000 0.04264(1) Uani 1 2 d S T P . .
Ni3 Ni 0.60067(2) 0.31827(2) 0.15828(2) 0.07617(1) Uani 1 1 d . . . . .
Ni4 Ni 0.83123(2) 0.50277(2) 0.42335(2) 0.04880(1) Uani 1 1 d . . . . .
Ni5 Ni 0.97637(2) 0.72569(2) 0.68742(2) 0.05636(1) Uani 1 1 d . . . . .
N1 N 0.63370(2) 0.73568(2) 0.30075(2) 0.06535(4) Uani 1 1 d . . . . .
N2 N 0.69978(2) 0.80469(2) 0.39123(2) 0.05852(3) Uani 1 1 d . . . . .
N3 N 0.64568(2) 0.72828(2) 0.43475(2) 0.05134(3) Uani 1 1 d . . . . .
N4 N 0.58517(2) 0.65763(2) 0.34486(2) 0.05459(3) Uani 1 1 d . . . . .
N5 N 0.55489(2) 0.59625(2) 0.44522(2) 0.04816(3) Uani 1 1 d . . . . .
N6 N 0.55171(2) 0.57381(2) 0.52110(2) 0.04531(3) Uani 1 1 d . . . . .
N7 N 0.49133(2) 0.50538(2) 0.43435(2) 0.04736(3) Uani 1 1 d . . . . .
N105 N 0.51101(2) 0.26457(2) 0.13813(2) 0.08973(5) Uani 1 1 d . . . . .
N106 N 0.59322(2) 0.32656(2) 0.09433(2) 0.09549(6) Uani 1 1 d . . . . .
N113 N 0.94464(2) 0.73315(2) 0.74865(2) 0.06601(4) Uani 1 1 d . . . . .
N114 N 1.03274(2) 0.79713(2) 0.70891(2) 0.06876(4) Uani 1 1 d . . . . .
N157 N 0.84016(2) 0.50008(2) 0.35701(2) 0.05366(3) Uani 1 1 d . . . . .
N158 N 0.68875(2) 0.37409(2) 0.17811(2) 0.07534(4) Uani 1 1 d . . . . .
N159 N 0.74562(2) 0.42139(2) 0.31273(2) 0.06100(4) Uani 1 1 d . . . . .
N164 N 0.60955(2) 0.30874(2) 0.22214(2) 0.07055(4) Uani 1 1 d . . . . .
N165 N 0.76465(2) 0.43367(2) 0.39939(2) 0.05377(3) Uani 1 1 d . . . . .
N168 N 0.82450(2) 0.50516(2) 0.49005(2) 0.05056(3) Uani 1 1 d . . . . .
N170 N 0.92274(2) 0.65292(2) 0.66748(2) 0.05458(3) Uani 1 1 d . . . . .
N174 N 0.89437(2) 0.59415(2) 0.53314(2) 0.05282(3) Uani 1 1 d . . . . .
N176 N 0.89962(2) 0.57128(2) 0.44760(2) 0.05098(3) Uani 1 1 d . . . . .
N177 N 1.00302(2) 0.71861(2) 0.62430(2) 0.05556(3) Uani 1 1 d . . . . .
C0AA C 0.76573(2) 0.40036(2) 0.06917(2) 0.12789(11) Uani 1 1 d . . . . .
C1 C 0.55598(2) 0.62709(2) 0.29765(2) 0.05934(4) Uani 1 1 d . . . . .
C2 C 0.56141(2) 0.64514(2) 0.25604(2) 0.06625(5) Uani 1 1 d . . . . .
C3 C 0.59757(2) 0.69585(2) 0.25821(2) 0.07035(5) Uani 1 1 d . . . . .
C4 C 0.60599(2) 0.71411(2) 0.21728(2) 0.08556(6) Uani 1 1 d . . . . .
H4 H 0.586824 0.694413 0.184289 0.103 Uiso 1 1 calc R . . . .
C5 C 0.64565(2) 0.76398(2) 0.23299(2) 0.08342(6) Uani 1 1 d . . . . .
H5 H 0.659603 0.786530 0.213367 0.100 Uiso 1 1 calc R . . . .
C6 C 0.66329(2) 0.77727(2) 0.28465(2) 0.06849(5) Uani 1 1 d . . . . .
C7 C 0.70612(2) 0.82582(2) 0.31292(2) 0.06382(4) Uani 1 1 d . . . . .
C8 C 0.72381(2) 0.83746(2) 0.36317(2) 0.06454(4) Uani 1 1 d . . . . .
C9 C 0.77179(2) 0.88621(2) 0.39326(2) 0.07584(5) Uani 1 1 d . . . . .
H9 H 0.797076 0.914392 0.382489 0.091 Uiso 1 1 calc R . . . .
C10 C 0.77443(2) 0.88469(2) 0.43984(2) 0.07545(5) Uani 1 1 d . . . . .
H10 H 0.801042 0.912058 0.467963 0.091 Uiso 1 1 calc R . . . .
C11 C 0.73015(2) 0.83468(2) 0.43928(2) 0.06159(4) Uani 1 1 d . . . . .
C12 C 0.71880(2) 0.81925(2) 0.47957(2) 0.05536(4) Uani 1 1 d . . . . .
C13 C 0.67759(2) 0.76851(2) 0.47752(2) 0.05217(4) Uani 1 1 d . . . . .
C14 C 0.66629(2) 0.75130(2) 0.51869(2) 0.05392(4) Uani 1 1 d . . . . .
H14 H 0.682178 0.771810 0.551731 0.065 Uiso 0.35 1 calc R . . A 1
C15 C 0.62874(2) 0.70031(2) 0.50262(2) 0.04866(3) Uani 1 1 d . . . . .
C16 C 0.61653(2) 0.68690(2) 0.45099(2) 0.04564(3) Uani 1 1 d . . . . .
C17 C 0.57945(2) 0.63601(2) 0.42247(2) 0.04959(3) Uani 1 1 d . . . . .
C18 C 0.56512(2) 0.62444(2) 0.37175(2) 0.05410(4) Uani 1 1 d . . . . .
C19 C 0.52487(2) 0.57356(2) 0.34266(2) 0.05688(4) Uani 1 1 d . . . . .
C20 C 0.51882(2) 0.57583(2) 0.29548(2) 0.06418(4) Uani 1 1 d . . . . .
H20 H 0.494309 0.548140 0.267040 0.077 Uiso 0.15 1 calc R . . B 1
C21 C 0.52870(2) 0.60722(2) 0.20625(2) 0.07385(5) Uani 1 1 d . . . . .
C22 C 0.55653(2) 0.56763(2) 0.18736(2) 0.08019(6) Uani 1 1 d . . . . .
H22 H 0.595465 0.563085 0.206281 0.096 Uiso 1 1 calc R . . . .
C23 C 0.52761(2) 0.53399(2) 0.14029(2) 0.09951(7) Uani 1 1 d . . . . .
C24 C 0.47074(2) 0.54351(2) 0.11369(2) 0.09505(7) Uani 1 1 d . . . . .
H24 H 0.450777 0.521156 0.081638 0.114 Uiso 1 1 calc R . . . .
C25 C 0.44277(2) 0.58298(2) 0.13136(2) 0.08757(6) Uani 1 1 d . . . . .
C26 C 0.47179(2) 0.61479(2) 0.17866(2) 0.07907(6) Uani 1 1 d . . . . .
H26 H 0.452750 0.642002 0.192421 0.095 Uiso 1 1 calc R . . . .
C27 C 0.55421(2) 0.48733(2) 0.12036(2) 0.12031(8) Uani 1 1 d D U . . .
C31 C 0.38445(2) 0.59541(2) 0.10181(2) 0.11026(9) Uani 1 1 d . . . . .
C32 C 0.36323(2) 0.55829(2) 0.04926(2) 0.14026(12) Uani 1 1 d . . . . .
H32A H 0.405705 0.560029 0.034476 0.210 Uiso 1 1 calc GR . . . .
H32B H 0.329020 0.568951 0.029972 0.210 Uiso 1 1 calc GR . . . .
H32C H 0.341524 0.522376 0.050044 0.210 Uiso 1 1 calc GR . . . .
C33 C 0.31940(2) 0.59031(2) 0.12598(2) 0.13199(11) Uani 1 1 d . . . . .
H33A H 0.305369 0.556062 0.132110 0.198 Uiso 1 1 calc GR . . . .
H33B H 0.280097 0.593621 0.104472 0.198 Uiso 1 1 calc GR . . . .
H33C H 0.330860 0.617964 0.156916 0.198 Uiso 1 1 calc GR . . . .
C34 C 0.41072(2) 0.64994(2) 0.09945(2) 0.13753(11) Uani 1 1 d . . . . .
H34A H 0.407753 0.674064 0.129837 0.206 Uiso 1 1 calc GR . . . .
H34B H 0.381466 0.654286 0.072004 0.206 Uiso 1 1 calc GR . . . .
H34C H 0.460316 0.657537 0.094948 0.206 Uiso 1 1 calc GR . . . .
C35 C 0.73512(2) 0.86806(2) 0.29090(2) 0.06950(5) Uani 1 1 d . . . . .
C36 C 0.80441(2) 0.87852(2) 0.28140(2) 0.06856(5) Uani 1 1 d . . . . .
H36 H 0.833092 0.857608 0.288236 0.082 Uiso 1 1 calc R . . . .
C37 C 0.83205(2) 0.92015(2) 0.26163(2) 0.07503(5) Uani 1 1 d . . . . .
C38 C 0.78870(2) 0.94845(2) 0.25135(2) 0.08024(6) Uani 1 1 d . . . . .
H38 H 0.807088 0.976587 0.238363 0.096 Uiso 1 1 calc R . . . .
C39 C 0.71718(2) 0.93801(2) 0.25908(2) 0.07102(5) Uani 1 1 d . . . . .
C40 C 0.69403(2) 0.89831(2) 0.27953(2) 0.07302(5) Uani 1 1 d . . . . .
H40 H 0.647142 0.891186 0.286265 0.088 Uiso 1 1 calc R . . . .
C41 C 0.90792(2) 0.93271(2) 0.25390(2) 0.09160(7) Uani 1 1 d . . . . .
C42 C 0.95840(2) 0.94596(2) 0.30251(2) 0.12786(10) Uani 1 1 d . . . . .
H42A H 0.960314 0.980548 0.322834 0.192 Uiso 1 1 calc GR . . . .
H42B H 1.006135 0.946138 0.296463 0.192 Uiso 1 1 calc GR . . . .
H42C H 0.941041 0.919670 0.319328 0.192 Uiso 1 1 calc GR . . . .
C43 C 0.91810(2) 0.88216(2) 0.22002(2) 0.12162(10) Uani 1 1 d . . . . .
H43A H 0.897628 0.852066 0.231689 0.182 Uiso 1 1 calc GR . . . .
H43B H 0.968975 0.886891 0.220640 0.182 Uiso 1 1 calc GR . . . .
H43C H 0.894045 0.876005 0.186606 0.182 Uiso 1 1 calc GR . . . .
C44 C 0.92876(2) 0.97636(2) 0.23132(2) 0.12616(10) Uani 1 1 d . . . . .
H44A H 0.891503 0.971170 0.203681 0.189 Uiso 1 1 calc GR . . . .
H44B H 0.973652 0.976793 0.219934 0.189 Uiso 1 1 calc GR . . . .
H44C H 0.934786 1.009730 0.255542 0.189 Uiso 1 1 calc GR . . . .
C45 C 0.66952(2) 0.97135(2) 0.24799(2) 0.09469(7) Uani 1 1 d . . . . .
C49 C 0.75551(2) 0.85681(2) 0.52849(2) 0.06218(4) Uani 1 1 d . . . . .
C50 C 0.74372(2) 0.90362(2) 0.54531(2) 0.07515(5) Uani 1 1 d . . . . .
H50 H 0.709600 0.912201 0.525656 0.090 Uiso 1 1 calc R . . . .
C51 C 0.77955(2) 0.94031(2) 0.59056(2) 0.08341(6) Uani 1 1 d . . . . .
C52 C 0.82733(2) 0.92545(2) 0.61745(2) 0.09397(7) Uani 1 1 d . . . . .
H52 H 0.852724 0.949389 0.647862 0.113 Uiso 1 1 calc R . . . .
C53 C 0.84141(2) 0.87795(2) 0.60354(2) 0.08233(6) Uani 1 1 d . . . . .
C54 C 0.80540(2) 0.84493(2) 0.55754(2) 0.07322(5) Uani 1 1 d . . . . .
H54 H 0.815640 0.812935 0.545715 0.088 Uiso 1 1 calc R . . . .
C55 C 0.76885(2) 0.99194(2) 0.60727(2) 0.10965(8) Uani 1 1 d D . . . .
C59 C 0.89554(2) 0.86285(2) 0.63419(2) 0.09883(7) Uani 1 1 d D . . . .
C63 C 0.60395(2) 0.65955(2) 0.52482(2) 0.04806(3) Uani 1 1 d . . . . .
C64 C 0.60928(2) 0.65721(2) 0.57206(2) 0.04951(3) Uani 1 1 d . . . . .
H64 H 0.630475 0.685619 0.600583 0.059 Uiso 1 1 calc R . . . .
C65 C 0.57750(2) 0.60493(2) 0.57020(2) 0.04660(3) Uani 1 1 d . . . . .
C66 C 0.42504(2) 0.41298(2) 0.38966(2) 0.05155(4) Uani 1 1 d . . . . .
C67 C 0.45610(2) 0.46436(2) 0.39144(2) 0.05328(4) Uani 1 1 d . . . . .
C68 C 0.46065(2) 0.48238(2) 0.34962(2) 0.06070(4) Uani 1 1 d . . . . .
H68 H 0.440809 0.462242 0.316830 0.073 Uiso 1 1 calc R . . . .
C69 C 0.49951(2) 0.53494(2) 0.36555(2) 0.05791(4) Uani 1 1 d . . . . .
C70 C 0.51672(2) 0.54620(2) 0.41738(2) 0.05007(3) Uani 1 1 d . . . . .
C71 C 0.56817(2) 0.60781(2) 0.49542(2) 0.04508(3) Uani 1 1 d . . . . .
C72 C 0.39152(2) 0.37356(2) 0.34029(2) 0.05403(4) Uani 1 1 d . . . . .
C73 C 0.43342(2) 0.35568(2) 0.31017(2) 0.06665(5) Uani 1 1 d . . . . .
C74 C 0.40084(2) 0.31928(2) 0.26505(2) 0.07754(5) Uani 1 1 d . . . . .
H74 H 0.429980 0.306914 0.243864 0.093 Uiso 1 1 calc R . . . .
C75 C 0.32736(2) 0.30048(2) 0.25000(2) 0.07443(5) Uani 1 1 d . . . . .
C76 C 0.28766(2) 0.31926(2) 0.28125(2) 0.07194(5) Uani 1 1 d . . . . .
H76 H 0.237315 0.306895 0.271763 0.086 Uiso 1 1 calc R . . . .
C77 C 0.31714(2) 0.35580(2) 0.32658(2) 0.06209(4) Uani 1 1 d . . . . .
C78 C 0.51393(2) 0.37254(2) 0.32474(2) 0.09608(7) Uani 1 1 d . . . . .
H78A H 0.533511 0.409054 0.324970 0.144 Uiso 1 1 calc GR . . . .
H78B H 0.533309 0.350257 0.301318 0.144 Uiso 1 1 calc GR . . . .
H78C H 0.526919 0.369187 0.357333 0.144 Uiso 1 1 calc GR . . . .
C79 C 0.29496(2) 0.25986(2) 0.20214(2) 0.10460(8) Uani 1 1 d . . . . .
H79A H 0.308641 0.228279 0.201973 0.157 Uiso 1 1 calc GR . . . .
H79B H 0.312016 0.273368 0.175784 0.157 Uiso 1 1 calc GR . . . .
H79C H 0.243014 0.251342 0.197334 0.157 Uiso 1 1 calc GR . . . .
C80 C 0.26972(2) 0.37449(2) 0.35942(2) 0.07928(6) Uani 1 1 d . . . . .
H80A H 0.272868 0.361343 0.387946 0.119 Uiso 1 1 calc GR . . . .
H80B H 0.220438 0.361497 0.341696 0.119 Uiso 1 1 calc GR . . . .
H80C H 0.284926 0.412820 0.370037 0.119 Uiso 1 1 calc GR . . . .
C81 C 0.46964(2) 0.27859(2) 0.06079(2) 0.11280(9) Uani 1 1 d . . . . .
C82 C 0.53513(2) 0.30786(2) 0.05729(2) 0.10529(8) Uani 1 1 d . . . . .
C83 C 0.55462(2) 0.32068(2) 0.01488(2) 0.16101(14) Uani 1 1 d . . . . .
H83 H 0.523224 0.312710 -0.015173 0.193 Uiso 1 1 calc R . . . .
C84 C 0.62333(2) 0.34543(2) 0.02397(2) 0.13463(11) Uani 1 1 d . . . . .
H84 H 0.650632 0.357657 0.001771 0.162 Uiso 1 1 calc R . . . .
C85 C 0.64848(2) 0.35024(2) 0.07313(2) 0.10969(8) Uani 1 1 d . . . . .
C86 C 0.71365(2) 0.38081(2) 0.09810(2) 0.09500(7) Uani 1 1 d . . . . .
C87 C 0.73321(2) 0.39641(2) 0.14960(2) 0.07742(5) Uani 1 1 d . . . . .
C88 C 0.79288(2) 0.43682(2) 0.17876(2) 0.07520(5) Uani 1 1 d . . . . .
H88 H 0.830894 0.457054 0.167644 0.090 Uiso 0.7 1 calc R . . C 1
C89 C 0.78573(2) 0.44142(2) 0.22615(2) 0.06820(5) Uani 1 1 d . . . . .
C90 C 0.72278(2) 0.40231(2) 0.22501(2) 0.06536(5) Uani 1 1 d . . . . .
C91 C 0.70427(2) 0.38894(2) 0.26615(2) 0.06454(4) Uani 1 1 d . . . . .
C92 C 0.65527(2) 0.34199(2) 0.26362(2) 0.06717(5) Uani 1 1 d . . . . .
C93 C 0.64899(2) 0.32165(2) 0.30321(2) 0.06630(5) Uani 1 1 d . . . . .
C94 C 0.59971(2) 0.27290(2) 0.28670(2) 0.07539(5) Uani 1 1 d . . . . .
H94 H 0.585627 0.248575 0.304653 0.090 Uiso 0.95 1 calc R . . D 1
C95 C 0.57441(2) 0.26680(2) 0.23694(2) 0.07922(6) Uani 1 1 d . . . . .
C96 C 0.51429(2) 0.22605(2) 0.20714(2) 0.08564(6) Uani 1 1 d . . . . .
C97 C 0.48436(2) 0.22950(2) 0.16291(2) 0.09387(7) Uani 1 1 d . . . . .
C98 C 0.41398(2) 0.19796(2) 0.13630(2) 0.11110(8) Uani 1 1 d . . . . .
H98 H 0.383369 0.169742 0.144385 0.133 Uiso 1 1 calc R . . . .
C99 C 0.39958(2) 0.21572(2) 0.09803(2) 0.11397(9) Uani 1 1 d . . . . .
H99 H 0.356009 0.203343 0.075313 0.137 Uiso 1 1 calc R . . . .
C100 C 0.45982(2) 0.25556(2) 0.09744(2) 0.09694(7) Uani 1 1 d . . . . .
C101 C 0.41059(2) 0.26750(2) 0.01751(2) 0.11788(10) Uani 1 1 d . . . . .
C102 C 0.37943(2) 0.22115(2) -0.01345(2) 0.10338(8) Uani 1 1 d . . . . .
H102 H 0.395726 0.193095 -0.008596 0.124 Uiso 1 1 calc R . . . .
C103 C 0.32427(2) 0.20938(2) -0.05302(2) 0.10691(8) Uani 1 1 d . . . . .
C104 C 0.30707(2) 0.25183(2) -0.06115(2) 0.15487(14) Uani 1 1 d . . . . .
H104 H 0.267748 0.245230 -0.086279 0.186 Uiso 1 1 calc R . . . .
C105 C 0.34408(2) 0.30604(2) -0.03447(2) 0.16534(16) Uani 1 1 d D . . . .
C106 C 0.39260(2) 0.31031(2) 0.00679(2) 0.13848(12) Uani 1 1 d . . . . .
H106 H 0.414759 0.344106 0.028918 0.166 Uiso 1 1 calc R . . . .
C107 C 0.29430(2) 0.15906(2) -0.08804(2) 0.20864(11) Uani 1 1 d D U . . .
C108 C 0.31987(2) 0.11485(2) -0.07784(2) 0.18259(15) Uani 1 1 d D U . . .
H10A H 0.316358 0.114054 -0.044373 0.274 Uiso 1 1 calc GR . . . .
H10B H 0.369505 0.120533 -0.081948 0.274 Uiso 1 1 calc GR . . . .
H10C H 0.290227 0.081467 -0.100625 0.274 Uiso 1 1 calc GR . . . .
C109 C 0.21117(2) 0.14676(2) -0.08144(2) 0.3828(2) Uani 1 1 d D U . . .
H10D H 0.183344 0.112566 -0.103745 0.574 Uiso 1 1 calc R . . . .
H10E H 0.208158 0.146459 -0.047799 0.574 Uiso 1 1 calc R . . . .
H10F H 0.192185 0.173884 -0.088819 0.574 Uiso 1 1 calc R . . . .
C110 C 0.29203(2) 0.15932(2) -0.13968(2) 0.18492(15) Uani 1 1 d D U . . .
H11A H 0.276880 0.123235 -0.160815 0.277 Uiso 1 1 calc GR . . . .
H11B H 0.339485 0.177581 -0.143930 0.277 Uiso 1 1 calc GR . . . .
H11C H 0.258229 0.177314 -0.148345 0.277 Uiso 1 1 calc GR . . . .
C111 C 0.32165(2) 0.34800(2) -0.04734(2) 0.42732(11) Uani 1 1 d D U . . .
C112 C 0.33100(2) 0.34846(2) -0.09863(2) 0.28030(14) Uani 1 1 d D U . . .
H11D H 0.315663 0.376859 -0.106510 0.420 Uiso 1 1 calc R . . . .
H11E H 0.381229 0.353876 -0.101010 0.420 Uiso 1 1 calc R . . . .
H11F H 0.302165 0.314942 -0.121598 0.420 Uiso 1 1 calc R . . . .
C113 C 0.24224(2) 0.33745(2) -0.04646(2) 0.47084(13) Uani 1 1 d D U . . .
H11G H 0.235852 0.357703 -0.015099 0.706 Uiso 1 1 calc GR . . . .
H11H H 0.220225 0.300082 -0.050875 0.706 Uiso 1 1 calc GR . . . .
H11I H 0.219717 0.347799 -0.072842 0.706 Uiso 1 1 calc GR . . . .
C114 C 0.35468(2) 0.40253(2) -0.01120(2) 0.29731(15) Uani 1 1 d D U . . .
H11J H 0.336426 0.427832 -0.022981 0.446 Uiso 1 1 calc R . . . .
H11K H 0.342197 0.402033 0.020686 0.446 Uiso 1 1 calc R . . . .
H11L H 0.406551 0.412615 -0.008180 0.446 Uiso 1 1 calc R . . . .
C116 C 0.78696(2) 0.45152(2) 0.06866(2) 0.12635(10) Uani 1 1 d . . . . .
H116 H 0.768727 0.475073 0.089756 0.152 Uiso 1 1 calc DR . . . .
C117 C 0.83188(2) 0.47211(2) 0.04075(2) 0.13890(12) Uani 1 1 d . . . . .
C118 C 0.84979(2) 0.43519(2) 0.00936(2) 0.15119(13) Uani 1 1 d . . . . .
H118 H 0.883171 0.446870 -0.009804 0.181 Uiso 1 1 calc R . . . .
C119 C 0.82597(2) 0.38482(2) 0.00249(2) 0.13869(12) Uani 1 1 d . . . . .
C120 C 0.78501(2) 0.36807(2) 0.03418(2) 0.12890(11) Uani 1 1 d . . . . .
H120 H 0.769584 0.331677 0.031082 0.155 Uiso 1 1 calc R . . . .
C121 C 0.85246(2) 0.53210(2) 0.04483(2) 0.14244(12) Uani 1 1 d D . . . .
C122 C 0.83662(2) 0.54065(2) -0.00170(2) 0.21277(17) Uani 1 1 d D U . . .
H12A H 0.788115 0.543121 -0.006852 0.319 Uiso 1 1 calc GR . . . .
H12B H 0.840520 0.511405 -0.027413 0.319 Uiso 1 1 calc GR . . . .
H12C H 0.870402 0.573267 -0.002628 0.319 Uiso 1 1 calc GR . . . .
C123 C 0.92512(2) 0.55197(2) 0.07054(2) 0.2844(2) Uani 1 1 d D U . . .
H12D H 0.927894 0.543285 0.101524 0.427 Uiso 1 1 calc R . . . .
H12E H 0.955064 0.536100 0.050708 0.427 Uiso 1 1 calc R . . . .
H12F H 0.941827 0.590041 0.076877 0.427 Uiso 1 1 calc R . . . .
C124 C 0.80561(2) 0.55986(2) 0.07669(2) 0.4025(2) Uani 1 1 d D U . . .
H12G H 0.813154 0.555945 0.109566 0.604 Uiso 1 1 calc DR . . . .
H12H H 0.819479 0.597114 0.078576 0.604 Uiso 1 1 calc R . . . .
H12I H 0.755232 0.543685 0.061627 0.604 Uiso 1 1 calc R . . . .
C125 C 0.84355(2) 0.34234(2) -0.03638(2) 0.21376(11) Uani 1 1 d D U . . .
C126 C 0.86110(2) 0.36565(2) -0.08112(2) 0.23228(18) Uani 1 1 d D U . . .
H12J H 0.872209 0.339574 -0.106406 0.348 Uiso 1 1 calc GR . . . .
H12K H 0.902051 0.397340 -0.069540 0.348 Uiso 1 1 calc GR . . . .
H12L H 0.819728 0.374232 -0.094663 0.348 Uiso 1 1 calc GR . . . .
C127 C 0.77849(2) 0.29771(2) -0.06394(2) 0.24182(19) Uani 1 1 d . U . . .
H12M H 0.792498 0.272120 -0.087898 0.363 Uiso 1 1 calc R . . . .
H12N H 0.755642 0.280883 -0.041094 0.363 Uiso 1 1 calc R . . . .
H12O H 0.745036 0.311112 -0.080744 0.363 Uiso 1 1 calc R . . . .
C128 C 0.90194(3) 0.32916(2) -0.00498(2) 0.3583(2) Uani 1 1 d . U . . .
H12P H 0.941253 0.361155 0.011044 0.537 Uiso 1 1 calc R . . . .
H12Q H 0.881324 0.314408 0.019745 0.537 Uiso 1 1 calc R . . . .
H12R H 0.919804 0.303665 -0.026067 0.537 Uiso 1 1 calc R . . . .
C129 C 0.47670(2) 0.18540(2) 0.22891(2) 0.08921(6) Uani 1 1 d . . . . .
C130 C 0.47225(2) 0.13345(2) 0.20957(2) 0.10797(8) Uani 1 1 d . . . . .
H130 H 0.494254 0.123885 0.182511 0.130 Uiso 1 1 calc R . . . .
C131 C 0.43595(2) 0.09459(2) 0.22905(2) 0.10232(8) Uani 1 1 d . . . . .
C132 C 0.40805(2) 0.11058(2) 0.27058(2) 0.09560(7) Uani 1 1 d . . . . .
H132 H 0.385678 0.085041 0.285386 0.115 Uiso 1 1 calc R . . . .
C133 C 0.41171(2) 0.16174(2) 0.29081(2) 0.08753(6) Uani 1 1 d . . . . .
C134 C 0.44702(2) 0.19853(2) 0.26954(2) 0.08629(6) Uani 1 1 d . . . . .
H134 H 0.450916 0.234258 0.283548 0.104 Uiso 1 1 calc R . . . .
C135 C 0.43136(2) 0.03834(2) 0.20845(2) 0.12264(8) Uani 1 1 d . U . . .
C136 C 0.48356(2) 0.02969(2) 0.17720(2) 0.21171(17) Uani 1 1 d . U . . .
H13A H 0.469590 0.035691 0.145928 0.318 Uiso 1 1 calc GR . . . .
H13B H 0.485132 -0.006364 0.171621 0.318 Uiso 1 1 calc GR . . . .
H13C H 0.530697 0.053987 0.193254 0.318 Uiso 1 1 calc GR . . . .
C137 C 0.35559(2) 0.00894(2) 0.18825(2) 0.2843(2) Uani 1 1 d . U . . .
H13D H 0.326421 0.032433 0.195743 0.426 Uiso 1 1 calc GR . . . .
H13E H 0.340872 -0.019791 0.202777 0.426 Uiso 1 1 calc GR . . . .
H13F H 0.349287 -0.005298 0.152851 0.426 Uiso 1 1 calc GR . . . .
C138 C 0.44902(2) 0.01300(2) 0.25021(2) 0.19991(16) Uani 1 1 d . U . . .
H13G H 0.489431 0.037879 0.274700 0.300 Uiso 1 1 calc GR . . . .
H13H H 0.461095 -0.018968 0.236148 0.300 Uiso 1 1 calc GR . . . .
H13I H 0.407445 0.004433 0.265580 0.300 Uiso 1 1 calc GR . . . .
C139 C 0.38257(2) 0.18106(2) 0.33723(2) 0.08507(6) Uani 1 1 d . . . . .
C140 C 0.32753(2) 0.20718(2) 0.32573(2) 0.08825(6) Uani 1 1 d . . . . .
H14A H 0.348905 0.236218 0.312960 0.132 Uiso 1 1 calc GR . . . .
H14B H 0.310425 0.220578 0.355460 0.132 Uiso 1 1 calc GR . . . .
H14C H 0.287529 0.181701 0.301304 0.132 Uiso 1 1 calc GR . . . .
C141 C 0.34857(2) 0.13711(2) 0.35685(2) 0.11575(9) Uani 1 1 d . . . . .
H14D H 0.299678 0.119590 0.338969 0.174 Uiso 1 1 calc GR . . . .
H14E H 0.347999 0.151003 0.391482 0.174 Uiso 1 1 calc GR . . . .
H14F H 0.375779 0.111971 0.352941 0.174 Uiso 1 1 calc GR . . . .
C142 C 0.44091(2) 0.22070(2) 0.37772(2) 0.09044(7) Uani 1 1 d . . . . .
H14G H 0.478286 0.205123 0.385150 0.136 Uiso 1 1 calc GR . . . .
H14H H 0.420869 0.230865 0.406906 0.136 Uiso 1 1 calc GR . . . .
H14I H 0.461203 0.251680 0.367219 0.136 Uiso 1 1 calc GR . . . .
C143 C 0.82456(2) 0.47452(2) 0.27300(2) 0.06141(4) Uani 1 1 d . . . . .
C144 C 0.88390(2) 0.51762(2) 0.28989(2) 0.05891(4) Uani 1 1 d . . . . .
H144 H 0.913531 0.533554 0.270636 0.071 Uiso 1 1 calc R . . . .
C145 C 0.89247(2) 0.53358(2) 0.34057(2) 0.05427(4) Uani 1 1 d . . . . .
C146 C 0.94242(2) 0.57817(2) 0.37060(2) 0.05229(4) Uani 1 1 d . . . . .
C147 C 0.94429(2) 0.59689(2) 0.42062(2) 0.05357(4) Uani 1 1 d . . . . .
C148 C 0.99047(2) 0.64496(2) 0.45058(2) 0.05567(4) Uani 1 1 d . . . . .
H148 H 1.026194 0.668965 0.441042 0.067 Uiso 1 1 calc R . . . .
C149 C 0.97420(2) 0.65059(2) 0.49603(2) 0.05167(4) Uani 1 1 d . . . . .
C150 C 0.91856(2) 0.60351(2) 0.49248(2) 0.05297(4) Uani 1 1 d . . . . .
C151 C 0.85236(2) 0.54504(2) 0.53039(2) 0.05290(4) Uani 1 1 d . . . . .
C152 C 0.83565(2) 0.53084(2) 0.57359(2) 0.05417(4) Uani 1 1 d . . . . .
C153 C 0.79647(2) 0.47940(2) 0.55820(2) 0.05256(4) Uani 1 1 d . . . . .
H153 H 0.777989 0.458219 0.578048 0.063 Uiso 1 1 calc R . . . .
C154 C 0.78872(2) 0.46374(2) 0.50692(2) 0.05045(4) Uani 1 1 d . . . . .
C155 C 0.74967(2) 0.41341(2) 0.47798(2) 0.05031(3) Uani 1 1 d . . . . .
C156 C 0.73906(2) 0.39960(2) 0.42746(2) 0.05353(4) Uani 1 1 d . . . . .
C157 C 0.69348(2) 0.35159(2) 0.39665(2) 0.06157(4) Uani 1 1 d . . . . .
H157 H 0.669947 0.322271 0.406620 0.074 Uiso 1 1 calc R . . . .
C158 C 0.68907(2) 0.35458(2) 0.35007(2) 0.06100(4) Uani 1 1 d . . . . .
C159 C 0.73431(2) 0.40540(2) 0.35374(2) 0.05599(4) Uani 1 1 d . . . . .
C160 C 0.80048(2) 0.46492(2) 0.31535(2) 0.05715(4) Uani 1 1 d . . . . .
C161 C 0.99738(2) 0.60970(2) 0.34891(2) 0.05936(4) Uani 1 1 d . . . . .
C162 C 1.06099(2) 0.59592(2) 0.34474(2) 0.08134(6) Uani 1 1 d . . . . .
C163 C 1.11016(2) 0.62478(2) 0.32360(2) 0.12716(10) Uani 1 1 d . . . . .
H163 H 1.151774 0.614990 0.318331 0.153 Uiso 1 1 calc R . . . .
C164 C 1.10077(2) 0.66667(2) 0.31015(2) 0.16493(11) Uani 1 1 d . . . . .
C165 C 1.03675(2) 0.67885(2) 0.31329(2) 0.11578(8) Uani 1 1 d . . . . .
H165 H 1.028690 0.706448 0.301565 0.139 Uiso 1 1 calc R . . . .
C166 C 0.98488(2) 0.65047(2) 0.33362(2) 0.07446(5) Uani 1 1 d . . . . .
C167 C 1.07275(2) 0.55049(2) 0.35858(2) 0.09947(7) Uani 1 1 d . . . . .
H16A H 1.071459 0.555282 0.393271 0.149 Uiso 1 1 calc GR . . . .
H16B H 1.119268 0.547370 0.352402 0.149 Uiso 1 1 calc GR . . . .
H16C H 1.035338 0.518628 0.339265 0.149 Uiso 1 1 calc GR . . . .
C168 C 1.15332(2) 0.69516(2) 0.28215(2) 0.25592(17) Uani 1 1 d . U . . .
H16D H 1.131354 0.716784 0.267086 0.384 Uiso 1 1 calc GR . . . .
H16E H 1.164523 0.669203 0.256801 0.384 Uiso 1 1 calc GR . . . .
H16F H 1.197173 0.717435 0.304929 0.384 Uiso 1 1 calc GR . . . .
C169 C 0.91910(2) 0.66564(2) 0.33947(2) 0.08819(6) Uani 1 1 d . . . . .
H16G H 0.878088 0.634091 0.331160 0.132 Uiso 1 1 calc GR . . . .
H16H H 0.912454 0.686963 0.317793 0.132 Uiso 1 1 calc GR . . . .
H16I H 0.923379 0.685871 0.373315 0.132 Uiso 1 1 calc GR . . . .
C170 C 0.71515(2) 0.37424(2) 0.50175(2) 0.05529(4) Uani 1 1 d . . . . .
C171 C 0.75307(2) 0.34489(2) 0.51886(2) 0.06923(5) Uani 1 1 d . . . . .
C172 C 0.71890(2) 0.30873(2) 0.54023(2) 0.10800(8) Uani 1 1 d . . . . .
H172 H 0.745350 0.289885 0.553895 0.130 Uiso 1 1 calc R . . . .
C173 C 0.64562(2) 0.29827(2) 0.54279(2) 0.13315(9) Uani 1 1 d . . . . .
C174 C 0.61331(2) 0.32654(2) 0.52684(2) 0.12155(8) Uani 1 1 d . . . . .
H174 H 0.564701 0.320611 0.529635 0.146 Uiso 1 1 calc R . . . .
C175 C 0.64338(2) 0.36664(2) 0.50497(2) 0.08227(6) Uani 1 1 d . . . . .
C176 C 0.82883(2) 0.35109(2) 0.51244(2) 0.09985(7) Uani 1 1 d . . . . .
H17A H 0.830225 0.339331 0.477691 0.150 Uiso 1 1 calc GR . . . .
H17B H 0.848637 0.330007 0.529618 0.150 Uiso 1 1 calc GR . . . .
H17C H 0.857006 0.387973 0.525827 0.150 Uiso 1 1 calc GR . . . .
C177 C 0.60829(2) 0.25891(2) 0.56591(2) 0.23368(16) Uani 1 1 d . U . . .
H17D H 0.630171 0.269002 0.600409 0.351 Uiso 1 1 calc GR . . . .
H17E H 0.612132 0.224501 0.549497 0.351 Uiso 1 1 calc GR . . . .
H17F H 0.558000 0.257324 0.563040 0.351 Uiso 1 1 calc GR . . . .
C178 C 0.60215(2) 0.39873(2) 0.48797(2) 0.11144(9) Uani 1 1 d . . . . .
H17G H 0.590270 0.420909 0.516043 0.167 Uiso 1 1 calc GR . . . .
H17H H 0.558241 0.375655 0.465707 0.167 Uiso 1 1 calc GR . . . .
H17I H 0.630740 0.420796 0.470946 0.167 Uiso 1 1 calc GR . . . .
C179 C 1.00259(2) 0.68867(2) 0.54200(2) 0.05515(4) Uani 1 1 d . . . . .
C180 C 1.05815(2) 0.73421(2) 0.56087(2) 0.05913(4) Uani 1 1 d . . . . .
H180 H 1.090810 0.750312 0.543357 0.071 Uiso 0.65 1 calc R . . E 1
C181 C 1.05765(2) 0.75260(2) 0.61111(2) 0.06239(4) Uani 1 1 d . . . . .
C182 C 1.10215(2) 0.80023(2) 0.64312(2) 0.06960(5) Uani 1 1 d . . . . .
C183 C 1.08855(2) 0.82051(2) 0.68762(2) 0.07389(5) Uani 1 1 d . . . . .
C184 C 1.12180(2) 0.87412(2) 0.71598(2) 0.09421(7) Uani 1 1 d . . . . .
H184 H 1.162304 0.897846 0.710450 0.113 Uiso 1 1 calc R . . . .
C185 C 1.08503(2) 0.88439(2) 0.75166(2) 0.10092(8) Uani 1 1 d . . . . .
H185 H 1.093066 0.917232 0.774984 0.121 Uiso 1 1 calc R . . . .
C186 C 1.03057(2) 0.83593(2) 0.74803(2) 0.07514(5) Uani 1 1 d . . . . .
C187 C 0.98528(2) 0.82896(2) 0.78115(2) 0.08055(6) Uani 1 1 d . . . . .
C188 C 0.94823(2) 0.77922(2) 0.78214(2) 0.07638(5) Uani 1 1 d . . . . .
C189 C 0.91841(2) 0.76844(2) 0.82267(2) 0.08687(6) Uani 1 1 d . . . . .
H189 H 0.912489 0.793439 0.849857 0.104 Uiso 1 1 calc R . . . .
C190 C 0.90036(2) 0.71682(2) 0.81540(2) 0.09031(7) Uani 1 1 d . . . . .
H190 H 0.881371 0.698689 0.837354 0.108 Uiso 1 1 calc R . . . .
C191 C 0.91456(2) 0.69330(2) 0.76864(2) 0.07084(5) Uani 1 1 d . . . . .
C192 C 0.89726(2) 0.64036(2) 0.74590(2) 0.06719(5) Uani 1 1 d . . . . .
C193 C 0.89739(2) 0.62145(2) 0.69632(2) 0.05788(4) Uani 1 1 d . . . . .
C194 C 0.86248(2) 0.56883(2) 0.66743(2) 0.06043(4) Uani 1 1 d . . . . .
H194 H 0.842961 0.539770 0.678975 0.073 Uiso 0.7 1 calc R . . F 1
C195 C 0.86260(2) 0.56839(2) 0.61976(2) 0.05460(4) Uani 1 1 d . . . . .
C196 C 0.90156(2) 0.61987(2) 0.62028(2) 0.05670(4) Uani 1 1 d . . . . .
C197 C 0.92058(2) 0.63275(2) 0.57900(2) 0.05319(4) Uani 1 1 d . . . . .
C198 C 0.97128(2) 0.67952(2) 0.58255(2) 0.05377(4) Uani 1 1 d . . . . .
C199 C 1.16250(2) 0.83231(2) 0.62499(2) 0.07249(5) Uani 1 1 d . . . . .
C200 C 1.22785(2) 0.82515(2) 0.63008(2) 0.08247(6) Uani 1 1 d . . . . .
H200 H 1.235018 0.798839 0.644165 0.099 Uiso 1 1 calc R . . . .
C201 C 1.28450(2) 0.85548(2) 0.61513(2) 0.09142(7) Uani 1 1 d . . . . .
C202 C 1.27145(2) 0.89364(2) 0.59546(2) 0.08601(6) Uani 1 1 d . . . . .
H202 H 1.309625 0.915316 0.585672 0.103 Uiso 1 1 calc R . . . .
C203 C 1.20489(2) 0.90197(2) 0.58923(2) 0.07500(5) Uani 1 1 d . . . . .
C204 C 1.15114(2) 0.86971(2) 0.60411(2) 0.07085(5) Uani 1 1 d . . . . .
H204 H 1.104819 0.873496 0.599771 0.085 Uiso 1 1 calc R . . . .
C205 C 1.35733(2) 0.84535(2) 0.62026(2) 0.10602(8) Uani 1 1 d . . . . .
C206 C 1.34781(2) 0.79185(2) 0.58766(2) 0.15464(14) Uani 1 1 d . . . . .
H20A H 1.335581 0.766124 0.605843 0.232 Uiso 1 1 calc GR . . . .
H20B H 1.392158 0.790815 0.575994 0.232 Uiso 1 1 calc GR . . . .
H20C H 1.309455 0.783570 0.559791 0.232 Uiso 1 1 calc GR . . . .
C207 C 1.38238(2) 0.85011(2) 0.67316(2) 0.15908(14) Uani 1 1 d . . . . .
H20D H 1.361682 0.873830 0.693943 0.239 Uiso 1 1 calc GR . . . .
H20E H 1.434405 0.864022 0.681210 0.239 Uiso 1 1 calc GR . . . .
H20F H 1.367273 0.815560 0.678580 0.239 Uiso 1 1 calc GR . . . .
C208 C 1.41354(2) 0.88453(2) 0.60821(2) 0.14198(13) Uani 1 1 d . . . . .
H20G H 1.391913 0.900272 0.585977 0.213 Uiso 1 1 calc GR . . . .
H20H H 1.446083 0.867568 0.592518 0.213 Uiso 1 1 calc GR . . . .
H20I H 1.440019 0.911815 0.638118 0.213 Uiso 1 1 calc GR . . . .
C209 C 1.18906(2) 0.94311(2) 0.56747(2) 0.08188(6) Uani 1 1 d . . . . .
C210 C 1.15381(2) 0.97655(2) 0.60022(2) 0.08845(6) Uani 1 1 d . . . . .
H21A H 1.105932 0.955384 0.600872 0.133 Uiso 1 1 calc GR . . . .
H21B H 1.150538 1.005899 0.587712 0.133 Uiso 1 1 calc GR . . . .
H21C H 1.182139 0.990016 0.633279 0.133 Uiso 1 1 calc GR . . . .
C211 C 1.25432(2) 0.97920(2) 0.55847(2) 0.10058(8) Uani 1 1 d . . . . .
H21D H 1.291469 0.992080 0.587769 0.151 Uiso 1 1 calc GR . . . .
H21E H 1.242541 1.008846 0.550582 0.151 Uiso 1 1 calc GR . . . .
H21F H 1.271515 0.960213 0.531189 0.151 Uiso 1 1 calc GR . . . .
C212 C 1.13697(2) 0.91586(2) 0.51878(2) 0.09942(8) Uani 1 1 d . . . . .
H21G H 1.159719 0.896111 0.495730 0.149 Uiso 1 1 calc GR . . . .
H21H H 1.123718 0.942177 0.505553 0.149 Uiso 1 1 calc GR . . . .
H21I H 1.094221 0.891897 0.523976 0.149 Uiso 1 1 calc GR . . . .
C213 C 0.98004(2) 0.87494(2) 0.81858(2) 0.09287(7) Uani 1 1 d . . . . .
C214 C 1.03418(2) 0.90532(2) 0.85669(2) 0.10375(8) Uani 1 1 d . . . . .
H214 H 1.076937 0.896149 0.860539 0.124 Uiso 1 1 calc R . . . .
C215 C 1.02823(2) 0.94893(2) 0.88966(2) 0.12281(10) Uani 1 1 d . . . . .
C216 C 0.96679(2) 0.96154(2) 0.88348(2) 0.13625(10) Uani 1 1 d . . . . .
H216 H 0.963061 0.991988 0.905681 0.163 Uiso 1 1 calc DR . . . .
C217 C 0.91057(2) 0.93284(2) 0.84722(2) 0.12217(9) Uani 1 1 d . . . . .
C218 C 0.91655(2) 0.88885(2) 0.81364(2) 0.10695(8) Uani 1 1 d . . . . .
H218 H 0.878111 0.868396 0.787615 0.128 Uiso 1 1 calc R . . . .
C219 C 1.09341(2) 0.98354(2) 0.93042(2) 0.14104(9) Uani 1 1 d . U . . .
C220 C 1.15997(2) 0.99084(2) 0.91186(2) 0.19915(16) Uani 1 1 d . U . . .
H22A H 1.168786 0.956998 0.900822 0.299 Uiso 1 1 calc GR . . . .
H22B H 1.199267 1.014671 0.937817 0.299 Uiso 1 1 calc GR . . . .
H22C H 1.156492 1.005747 0.884496 0.299 Uiso 1 1 calc GR . . . .
C221 C 1.10448(2) 0.94861(2) 0.96364(2) 0.19688(16) Uani 1 1 d . U . . .
H22D H 1.058259 0.929781 0.969298 0.295 Uiso 1 1 calc GR . . . .
H22E H 1.134722 0.970644 0.994863 0.295 Uiso 1 1 calc GR . . . .
H22F H 1.127431 0.923405 0.947683 0.295 Uiso 1 1 calc GR . . . .
C222 C 1.08341(2) 1.03037(2) 0.95884(2) 0.20905(16) Uani 1 1 d . U . . .
H22G H 1.074829 1.051749 0.937647 0.314 Uiso 1 1 calc GR . . . .
H22H H 1.126125 1.050086 0.983725 0.314 Uiso 1 1 calc GR . . . .
H22I H 1.042411 1.021424 0.974659 0.314 Uiso 1 1 calc GR . . . .
C223 C 0.84137(2) 0.94729(2) 0.84211(2) 0.14740(9) Uani 1 1 d D U . . .
C224 C 0.77604(2) 0.90216(2) 0.82237(2) 0.22042(17) Uani 1 1 d D U . . .
H22J H 0.779221 0.881932 0.790042 0.331 Uiso 1 1 calc GR . . . .
H22K H 0.734488 0.914865 0.819801 0.331 Uiso 1 1 calc GR . . . .
H22L H 0.771210 0.879840 0.844215 0.331 Uiso 1 1 calc GR . . . .
C225 C 0.85237(3) 0.98573(2) 0.81125(2) 0.2889(2) Uani 1 1 d D U . . .
H22M H 0.900473 1.010437 0.822135 0.433 Uiso 1 1 calc GR . . . .
H22N H 0.817351 1.004969 0.814989 0.433 Uiso 1 1 calc GR . . . .
H22O H 0.846309 0.966329 0.776919 0.433 Uiso 1 1 calc GR . . . .
C226 C 0.83557(2) 0.98442(2) 0.88419(2) 0.24382(18) Uani 1 1 d . U . . .
H22P H 0.785374 0.978283 0.886932 0.366 Uiso 1 1 calc GR . . . .
H22Q H 0.855233 1.019814 0.881448 0.366 Uiso 1 1 calc GR . . . .
H22R H 0.862103 0.980770 0.913210 0.366 Uiso 1 1 calc DGR . . . .
C227 C 0.86816(2) 0.60351(2) 0.77365(2) 0.07345(5) Uani 1 1 d . . . . .
C228 C 0.90637(2) 0.57189(2) 0.78546(2) 0.09528(7) Uani 1 1 d . . . . .
H228 H 0.950360 0.573118 0.774885 0.114 Uiso 1 1 calc R . . . .
C229 C 0.88137(2) 0.53825(2) 0.81263(2) 0.10761(8) Uani 1 1 d . . . . .
C230 C 0.81685(2) 0.53708(2) 0.82561(2) 0.10441(8) Uani 1 1 d . . . . .
H230 H 0.799353 0.513886 0.843982 0.125 Uiso 1 1 calc R . . . .
C231 C 0.77482(2) 0.56687(2) 0.81423(2) 0.10052(8) Uani 1 1 d . . . . .
C232 C 0.80316(2) 0.59995(2) 0.78741(2) 0.08072(6) Uani 1 1 d . . . . .
H232 H 0.776506 0.621091 0.778127 0.097 Uiso 1 1 calc R . . . .
C233 C 0.92854(2) 0.50901(2) 0.83003(2) 0.15285(10) Uani 1 1 d D U . . .
C234 C 0.96801(2) 0.49009(2) 0.79185(2) 0.19175(15) Uani 1 1 d . U . . .
H23A H 0.938490 0.481203 0.759593 0.288 Uiso 1 1 calc GR . . . .
H23B H 0.979305 0.458991 0.796499 0.288 Uiso 1 1 calc GR . . . .
H23C H 1.012202 0.517627 0.794338 0.288 Uiso 1 1 calc GR . . . .
C235 C 0.98750(3) 0.55053(2) 0.87517(2) 0.3606(2) Uani 1 1 d D U . . .
H23D H 1.013143 0.580255 0.864714 0.541 Uiso 1 1 calc R . . . .
H23E H 0.964002 0.562934 0.901880 0.541 Uiso 1 1 calc R . . . .
H23F H 1.021173 0.533623 0.886337 0.541 Uiso 1 1 calc R . . . .
C236 C 0.89765(2) 0.46895(2) 0.85359(2) 0.2617(2) Uani 1 1 d . U . . .
H23G H 0.867897 0.481876 0.875613 0.393 Uiso 1 1 calc GR . . . .
H23H H 0.935981 0.461354 0.872195 0.393 Uiso 1 1 calc GR . . . .
H23I H 0.868511 0.436956 0.828645 0.393 Uiso 1 1 calc GR . . . .
C237 C 0.70307(2) 0.56625(2) 0.83046(2) 0.12518(10) Uani 1 1 d . . . . .
C238 C 0.67043(2) 0.60203(2) 0.81771(2) 0.17338(13) Uani 1 1 d . . . . .
H23J H 0.702490 0.637736 0.831959 0.260 Uiso 1 1 calc GR . . . .
H23K H 0.625889 0.598820 0.830164 0.260 Uiso 1 1 calc GR . . . .
H23L H 0.660290 0.594331 0.782170 0.260 Uiso 1 1 calc GR . . . .
C239 C 0.71061(2) 0.56751(2) 0.88461(2) 0.15930(14) Uani 1 1 d . . . . .
H23M H 0.721189 0.535905 0.888455 0.239 Uiso 1 1 calc GR . . . .
H23N H 0.666034 0.568969 0.895745 0.239 Uiso 1 1 calc GR . . . .
H23O H 0.749397 0.598457 0.904031 0.239 Uiso 1 1 calc GR . . . .
C240 C 0.65041(2) 0.50926(2) 0.80276(2) 0.17036(15) Uani 1 1 d D . . . .
H24A H 0.655755 0.499894 0.768587 0.256 Uiso 1 1 calc GR . . . .
H24B H 0.601229 0.509000 0.804453 0.256 Uiso 1 1 calc GR . . . .
H24C H 0.661884 0.483863 0.818217 0.256 Uiso 1 1 calc GR . . . .
C28 C 0.62344(2) 0.49160(2) 0.14652(2) 0.17540(16) Uani 0.8169(2) 1 d . U . G 1
H28A H 0.657230 0.525376 0.148490 0.263 Uiso 0.8169(2) 1 calc GR . . G 1
H28B H 0.640419 0.463249 0.129242 0.263 Uiso 0.8169(2) 1 calc GR . . G 1
H28C H 0.619358 0.489054 0.179470 0.263 Uiso 0.8169(2) 1 calc GR . . G 1
C29 C 0.50002(2) 0.43856(2) 0.10622(2) 0.20997(19) Uani 0.8169(2) 1 d . U . G 1
H29A H 0.472670 0.436082 0.132334 0.315 Uiso 0.8169(2) 1 calc GR . . G 1
H29B H 0.521645 0.410123 0.100062 0.315 Uiso 0.8169(2) 1 calc GR . . G 1
H29C H 0.468283 0.435759 0.076490 0.315 Uiso 0.8169(2) 1 calc GR . . G 1
C30 C 0.56589(4) 0.49493(3) 0.06873(2) 0.3785(2) Uani 0.8169(2) 1 d D U . G 1
H30A H 0.602954 0.528011 0.073215 0.568 Uiso 0.8169(2) 1 calc R . . G 1
H30B H 0.580588 0.465903 0.050259 0.568 Uiso 0.8169(2) 1 calc R . . G 1
H30C H 0.521343 0.495572 0.050822 0.568 Uiso 0.8169(2) 1 calc R . . G 1
C46 C 0.70231(2) 1.00462(2) 0.21367(2) 0.10196(10) Uani 0.73701(18) 1 d . U . H 1
H46A H 0.745140 1.032729 0.232285 0.153 Uiso 0.73701(18) 1 calc GR . . H 1
H46B H 0.667274 1.019792 0.201267 0.153 Uiso 0.73701(18) 1 calc GR . . H 1
H46C H 0.714753 0.981872 0.186278 0.153 Uiso 0.73701(18) 1 calc GR . . H 1
C47 C 0.60177(2) 0.93643(2) 0.21699(2) 0.12812(12) Uani 0.73701(18) 1 d . U . H 1
H47A H 0.609963 0.921420 0.184358 0.192 Uiso 0.73701(18) 1 calc GR . . H 1
H47B H 0.568006 0.956378 0.214726 0.192 Uiso 0.73701(18) 1 calc GR . . H 1
H47C H 0.582211 0.908232 0.231236 0.192 Uiso 0.73701(18) 1 calc GR . . H 1
C48 C 0.66899(2) 1.00883(2) 0.29240(2) 0.14819(15) Uani 0.73701(18) 1 d . U . H 1
H48A H 0.665211 0.992007 0.318615 0.222 Uiso 0.73701(18) 1 calc GR . . H 1
H48B H 0.628237 1.022024 0.287761 0.222 Uiso 0.73701(18) 1 calc GR . . H 1
H48C H 0.713161 1.037992 0.301078 0.222 Uiso 0.73701(18) 1 calc GR . . H 1
C56 C 0.83581(2) 1.03525(2) 0.60562(2) 0.16132(16) Uani 0.7238(2) 1 d . U . I 1
H56A H 0.876167 1.036184 0.629068 0.242 Uiso 0.7238(2) 1 calc GR . . I 1
H56B H 0.826709 1.069199 0.613972 0.242 Uiso 0.7238(2) 1 calc GR . . I 1
H56C H 0.846887 1.027748 0.572777 0.242 Uiso 0.7238(2) 1 calc GR . . I 1
C57 C 0.70703(2) 0.99872(2) 0.57912(2) 0.14232(14) Uani 0.7238(2) 1 d . U . I 1
H57A H 0.722974 1.017141 0.555410 0.213 Uiso 0.7238(2) 1 calc GR . . I 1
H57B H 0.683982 1.019175 0.601306 0.213 Uiso 0.7238(2) 1 calc GR . . I 1
H57C H 0.673061 0.964349 0.561941 0.213 Uiso 0.7238(2) 1 calc GR . . I 1
C58 C 0.75889(2) 1.00330(2) 0.66010(2) 0.17239(17) Uani 0.7238(2) 1 d D U . I 1
H58A H 0.708128 0.991139 0.661166 0.259 Uiso 0.7238(2) 1 calc GR . . I 1
H58B H 0.777540 1.041040 0.675978 0.259 Uiso 0.7238(2) 1 calc GR . . I 1
H58C H 0.784593 0.985031 0.677148 0.259 Uiso 0.7238(2) 1 calc GR . . I 1
C60A C 0.94367(4) 0.90660(2) 0.67607(2) 0.1967(2) Uani 0.4337(2) 1 d D U . J 1
H60A H 0.984738 0.896423 0.687564 0.295 Uiso 0.4337(2) 1 calc GR . . J 1
H60B H 0.917570 0.913946 0.702621 0.295 Uiso 0.4337(2) 1 calc GR . . J 1
H60C H 0.960127 0.937998 0.665370 0.295 Uiso 0.4337(2) 1 calc GR . . J 1
C61A C 0.94313(2) 0.83792(2) 0.60078(2) 0.14279(19) Uani 0.4337(2) 1 d D U . J 1
H61A H 0.912912 0.813797 0.570336 0.214 Uiso 0.4337(2) 1 calc GR . . J 1
H61B H 0.967200 0.818799 0.617862 0.214 Uiso 0.4337(2) 1 calc GR . . J 1
H61C H 0.978723 0.865740 0.593471 0.214 Uiso 0.4337(2) 1 calc GR . . J 1
C62A C 0.86132(3) 0.82048(2) 0.65548(2) 0.11985(17) Uani 0.4337(2) 1 d . U . J 1
H62A H 0.821960 0.828834 0.670141 0.180 Uiso 0.4337(2) 1 calc GR . . J 1
H62B H 0.896534 0.817689 0.680518 0.180 Uiso 0.4337(2) 1 calc GR . . J 1
H62C H 0.843041 0.787151 0.629735 0.180 Uiso 0.4337(2) 1 calc GR . . J 1
Cl1 Cl 0.46136(2) 0.52955(2) 0.25103(2) 0.16283(11) Uani 0.35 1 d D . . K 2
Cl2 Cl 0.68671(3) 0.78575(2) 0.57148(2) 0.13825(19) Uani 0.15 1 d . . . L 2
Cl3 Cl 0.86848(2) 0.47214(2) 0.16556(2) 0.10485(6) Uani 0.3 1 d . . . M 2
Cl4 Cl 0.59289(4) 0.22942(2) 0.31233(2) 0.0759(2) Uani 0.05 1 d . . . N 2
Cl5 Cl 1.11091(2) 0.76011(2) 0.52448(2) 0.06860(3) Uani 0.35 1 d . . . O 2
Cl6 Cl 0.80697(2) 0.52018(2) 0.68318(2) 0.09201(5) Uani 0.3 1 d . . . P 2
C28A C 0.62494(7) 0.50124(5) 0.11048(5) 0.1255(2) Uani 0.1831(2) 1 d . U . G 2
H28D H 0.657929 0.524332 0.140276 0.188 Uiso 0.1831(2) 1 calc R . . G 2
H28E H 0.638911 0.469517 0.099194 0.188 Uiso 0.1831(2) 1 calc R . . G 2
H28F H 0.626363 0.519385 0.085212 0.188 Uiso 0.1831(2) 1 calc R . . G 2
C29A C 0.54685(5) 0.45569(3) 0.15720(2) 0.0971(2) Uani 0.1831(2) 1 d D U . G 2
H29D H 0.553600 0.479331 0.189977 0.146 Uiso 0.1831(2) 1 calc GR . . G 2
H29E H 0.582908 0.437299 0.156201 0.146 Uiso 0.1831(2) 1 calc GR . . G 2
H29F H 0.499328 0.430171 0.149026 0.146 Uiso 0.1831(2) 1 calc GR . . G 2
C30A C 0.51154(7) 0.45205(5) 0.07061(2) 0.1383(2) Uani 0.1831(2) 1 d D U . G 2
H30D H 0.461194 0.439783 0.072740 0.207 Uiso 0.1831(2) 1 calc R . . G 2
H30E H 0.516758 0.471806 0.046601 0.207 Uiso 0.1831(2) 1 calc R . . G 2
H30F H 0.529306 0.421937 0.060584 0.207 Uiso 0.1831(2) 1 calc R . . G 2
C46A C 0.64367(8) 0.94406(5) 0.19313(5) 0.2059(3) Uani 0.26299(18) 1 d . U . H 2
H46D H 0.684507 0.940540 0.177754 0.309 Uiso 0.26299(18) 1 calc GR . . H 2
H46E H 0.619768 0.964947 0.178400 0.309 Uiso 0.26299(18) 1 calc GR . . H 2
H46F H 0.610264 0.909300 0.188275 0.309 Uiso 0.26299(18) 1 calc GR . . H 2
C47A C 0.61719(4) 0.97922(3) 0.28962(3) 0.1028(2) Uani 0.26299(18) 1 d . U . H 2
H47D H 0.590953 0.944943 0.292305 0.154 Uiso 0.26299(18) 1 calc GR . . H 2
H47E H 0.583448 0.996624 0.279549 0.154 Uiso 0.26299(18) 1 calc GR . . H 2
H47F H 0.646669 1.000680 0.321273 0.154 Uiso 0.26299(18) 1 calc GR . . H 2
C48A C 0.69901(5) 1.02778(3) 0.25582(3) 0.1229(2) Uani 0.26299(18) 1 d . U . H 2
H48D H 0.740963 1.041776 0.281994 0.184 Uiso 0.26299(18) 1 calc GR . . H 2
H48E H 0.663098 1.044963 0.264943 0.184 Uiso 0.26299(18) 1 calc GR . . H 2
H48F H 0.712697 1.034352 0.225760 0.184 Uiso 0.26299(18) 1 calc GR . . H 2
C56A C 0.78694(5) 1.02444(2) 0.57100(2) 0.1370(2) Uani 0.2762(2) 1 d D U . I 2
H56D H 0.835265 1.026537 0.565174 0.205 Uiso 0.2762(2) 1 calc GR . . I 2
H56E H 0.783985 1.059767 0.584744 0.205 Uiso 0.2762(2) 1 calc GR . . I 2
H56F H 0.753005 1.007554 0.540160 0.205 Uiso 0.2762(2) 1 calc GR . . I 2
C57A C 0.69380(3) 0.98694(3) 0.61185(3) 0.1207(2) Uani 0.2762(2) 1 d D U . I 2
H57D H 0.663644 0.973041 0.579389 0.181 Uiso 0.2762(2) 1 calc GR . . I 2
H57E H 0.689623 1.021383 0.627781 0.181 Uiso 0.2762(2) 1 calc GR . . I 2
H57F H 0.678485 0.963088 0.631411 0.181 Uiso 0.2762(2) 1 calc GR . . I 2
C58A C 0.82465(8) 1.03166(6) 0.65080(5) 0.2220(3) Uani 0.2762(2) 1 d . U . I 2
H58D H 0.812942 1.064641 0.659140 0.333 Uiso 0.2762(2) 1 calc R . . I 2
H58E H 0.824518 1.017639 0.678885 0.333 Uiso 0.2762(2) 1 calc R . . I 2
H58F H 0.871917 1.037915 0.642012 0.333 Uiso 0.2762(2) 1 calc R . . I 2
C60 C 0.89797(3) 0.89267(2) 0.68759(2) 0.15726(18) Uani 0.5663(2) 1 d D U . J 2
H60D H 0.914790 0.930413 0.691892 0.236 Uiso 0.5663(2) 1 calc GR . . J 2
H60E H 0.930482 0.883209 0.709382 0.236 Uiso 0.5663(2) 1 calc GR . . J 2
H60F H 0.850179 0.883288 0.695346 0.236 Uiso 0.5663(2) 1 calc GR . . J 2
C61 C 0.87256(3) 0.80973(2) 0.62926(2) 0.15120(17) Uani 0.5663(2) 1 d . U . J 2
H61D H 0.833727 0.802236 0.647242 0.227 Uiso 0.5663(2) 1 calc GR . . J 2
H61E H 0.912120 0.798957 0.642329 0.227 Uiso 0.5663(2) 1 calc GR . . J 2
H61F H 0.855568 0.790400 0.594720 0.227 Uiso 0.5663(2) 1 calc GR . . J 2
C62 C 0.96741(2) 0.88818(2) 0.62459(2) 0.15745(18) Uani 0.5663(2) 1 d D U . J 2
H62D H 0.969274 0.873893 0.590254 0.236 Uiso 0.5663(2) 1 calc GR . . J 2
H62E H 1.004184 0.881157 0.645226 0.236 Uiso 0.5663(2) 1 calc GR . . J 2
H62F H 0.975697 0.926028 0.632023 0.236 Uiso 0.5663(2) 1 calc GR . . J 2

loop_
_atom_site_aniso_label
_atom_site_aniso_U_11
_atom_site_aniso_U_22
_atom_site_aniso_U_33
_atom_site_aniso_U_23
_atom_site_aniso_U_13
_atom_site_aniso_U_12
Ni1 0.06185(1) 0.03966(1) 0.04426(1) 0.01129(1) -0.00202(1) 0.00468(1)
Ni2 0.04546(1) 0.03445(1) 0.03754(1) 0.00746(1) -0.00554(1) 0.00268(1)
Ni3 0.08069(1) 0.07278(1) 0.05517(1) 0.00537(1) -0.00016(1) 0.00739(1)
Ni4 0.05379(1) 0.04082(1) 0.04296(1) 0.01065(1) 0.00201(1) 0.00369(1)
Ni5 0.06361(1) 0.04607(1) 0.04933(1) 0.00662(1) 0.00003(1) 0.01063(1)
N1 0.08181(7) 0.04896(5) 0.05849(5) 0.01881(4) 0.00408(5) 0.00892(5)
N2 0.06917(6) 0.04425(4) 0.05322(5) 0.01415(4) 0.00209(4) 0.00588(4)
N3 0.05874(5) 0.04119(4) 0.04503(4) 0.01185(3) -0.00226(4) 0.00531(4)
N4 0.06137(5) 0.04369(4) 0.04956(4) 0.01318(4) -0.00060(4) 0.00524(4)
N5 0.05115(5) 0.03921(4) 0.04446(4) 0.01117(3) -0.00597(4) 0.00433(3)
N6 0.04412(4) 0.03789(4) 0.04200(4) 0.00613(3) -0.00544(3) 0.00297(3)
N7 0.05059(5) 0.03909(4) 0.04172(4) 0.01041(3) -0.00605(4) 0.00279(3)
N105 0.09192(9) 0.08505(8) 0.06926(7) 0.00574(6) 0.00281(7) 0.00875(7)
N106 0.12011(11) 0.08897(8) 0.05953(6) 0.01241(6) -0.00950(7) 0.02070(8)
N113 0.07151(6) 0.06250(5) 0.05425(5) 0.00325(5) 0.00237(5) 0.02030(5)
N114 0.07866(7) 0.05542(5) 0.06060(5) 0.00911(5) -0.00370(5) 0.01465(5)
N157 0.06122(5) 0.04831(4) 0.04679(4) 0.01541(3) 0.00792(4) 0.00801(4)
N158 0.08300(7) 0.07553(7) 0.05602(5) 0.01186(5) 0.00605(5) 0.01417(6)
N159 0.06349(6) 0.05579(5) 0.05273(5) 0.01009(4) 0.00672(4) 0.00648(4)
N164 0.06961(6) 0.06858(6) 0.05716(5) 0.00820(5) 0.00766(5) 0.00463(5)
N165 0.05786(5) 0.04573(4) 0.04871(4) 0.01115(4) 0.00365(4) 0.00542(4)
N168 0.05716(5) 0.04419(4) 0.04464(4) 0.01249(3) 0.00380(4) 0.00838(4)
N170 0.05815(5) 0.04578(4) 0.05177(4) 0.00866(4) 0.00000(4) 0.01141(4)
N174 0.05318(5) 0.04665(4) 0.05240(4) 0.01415(4) 0.00498(4) 0.00672(4)
N176 0.05442(5) 0.04426(4) 0.04775(4) 0.01272(3) 0.00143(4) 0.00780(4)
N177 0.06124(5) 0.04520(4) 0.05123(4) 0.00887(4) 0.00322(4) 0.00862(4)
C0AA 0.1753(2) 0.10688(14) 0.07255(9) 0.01019(10) 0.02365(11) 0.00885(14)
C1 0.06776(7) 0.04787(5) 0.05213(5) 0.01482(4) -0.00138(5) 0.00503(5)
C2 0.08239(8) 0.05674(6) 0.04869(5) 0.01130(5) 0.00199(6) 0.01052(6)
C3 0.09262(9) 0.05653(6) 0.05383(6) 0.01677(5) 0.00412(6) 0.01206(6)
C4 0.11393(12) 0.06843(8) 0.05444(6) 0.01545(6) 0.00127(7) 0.00235(8)
C5 0.11618(12) 0.06175(7) 0.06329(7) 0.02514(5) 0.00818(8) 0.00859(8)
C6 0.08486(8) 0.05919(6) 0.05831(6) 0.02309(5) 0.00706(6) 0.01332(6)
C7 0.07709(8) 0.04918(5) 0.05946(6) 0.01562(5) 0.00386(6) 0.01305(5)
C8 0.08469(8) 0.04534(5) 0.05604(6) 0.01588(5) 0.00157(6) 0.01048(5)
C9 0.09957(10) 0.05093(6) 0.06871(7) 0.02174(5) 0.01369(7) 0.00547(6)
C10 0.09684(10) 0.04880(6) 0.06473(7) 0.01324(5) 0.00375(7) 0.00284(6)
C11 0.06747(7) 0.04389(5) 0.06196(6) 0.00924(5) 0.00446(6) 0.00637(5)
C12 0.05993(6) 0.04612(5) 0.05293(5) 0.01485(4) -0.00034(5) 0.00797(5)
C13 0.05652(6) 0.04187(5) 0.04941(5) 0.00875(4) -0.00105(5) 0.00882(4)
C14 0.05901(6) 0.04639(5) 0.05079(5) 0.01350(4) 0.00172(5) 0.01050(5)
C15 0.04697(5) 0.04333(5) 0.04745(5) 0.01162(4) -0.00099(4) 0.00520(4)
C16 0.04939(5) 0.03455(4) 0.04345(4) 0.00801(4) -0.00424(4) 0.00496(4)
C17 0.05167(6) 0.04188(5) 0.04850(5) 0.01194(4) -0.00113(4) 0.00810(4)
C18 0.06113(6) 0.04286(5) 0.04827(5) 0.00824(4) -0.00376(5) 0.00914(5)
C19 0.06328(7) 0.04499(5) 0.04811(5) 0.01071(4) -0.00705(5) 0.00212(5)
C20 0.07916(8) 0.05301(6) 0.04815(5) 0.01403(5) -0.00287(6) 0.00602(6)
C21 0.09431(9) 0.05820(6) 0.05279(6) 0.01612(5) 0.00597(6) -0.00101(7)
C22 0.09190(9) 0.06392(7) 0.06845(7) 0.00730(6) 0.01395(7) 0.00771(7)
C23 0.10338(11) 0.08519(10) 0.07997(9) -0.00116(8) 0.01817(8) 0.00132(9)
C24 0.12089(13) 0.08693(10) 0.05458(7) 0.01019(7) 0.01153(8) 0.00496(10)
C25 0.11246(12) 0.07585(8) 0.05498(7) 0.01564(6) 0.00468(7) 0.00348(9)
C26 0.10368(11) 0.06660(7) 0.05292(6) 0.01635(6) 0.00092(7) 0.00869(7)
C27 0.11156(11) 0.11010(11) 0.12374(12) 0.00819(9) 0.02768(9) 0.02892(9)
C31 0.14429(17) 0.10502(12) 0.06542(8) 0.02664(8) -0.00674(10) 0.01949(12)
C32 0.1837(2) 0.12254(15) 0.08372(11) 0.03259(10) -0.02840(13) 0.01365(15)
C33 0.14366(18) 0.15431(16) 0.09586(11) 0.04635(11) -0.01043(12) 0.04484(13)
C34 0.1886(2) 0.11237(14) 0.08418(11) 0.02975(10) -0.02610(13) 0.01907(15)
C35 0.08364(9) 0.05474(6) 0.06188(6) 0.01862(5) -0.00110(6) 0.01135(6)
C36 0.08051(8) 0.05310(6) 0.06095(6) 0.01927(5) -0.00539(6) 0.00646(6)
C37 0.08242(9) 0.05902(6) 0.06755(7) 0.01910(6) -0.00746(7) 0.00238(6)
C38 0.10312(11) 0.05566(6) 0.06355(7) 0.01811(6) -0.01022(7) 0.00284(7)
C39 0.08668(9) 0.05090(6) 0.06297(7) 0.01377(5) -0.00513(7) 0.01003(6)
C40 0.08837(9) 0.05935(6) 0.06560(7) 0.01864(6) 0.00543(7) 0.01570(6)
C41 0.09006(10) 0.08567(9) 0.08452(9) 0.03291(7) 0.00446(8) -0.00074(8)
C42 0.09660(14) 0.13631(16) 0.12682(15) 0.04304(13) -0.01031(12) 0.00315(13)
C43 0.09483(13) 0.13471(15) 0.12324(14) 0.04524(12) 0.01958(11) 0.00728(12)
C44 0.13164(17) 0.09950(12) 0.12834(15) 0.03992(11) 0.01636(13) -0.00020(12)
C45 0.12053(13) 0.06498(7) 0.09211(10) 0.02615(7) -0.00472(10) 0.02376(8)
C49 0.07486(7) 0.04749(5) 0.05849(6) 0.01723(5) 0.00571(6) 0.00982(5)
C50 0.09658(10) 0.05683(6) 0.06067(7) 0.01481(6) 0.00449(7) 0.01025(7)
C51 0.09720(10) 0.06675(8) 0.06989(7) 0.01603(6) 0.01610(7) 0.00067(7)
C52 0.10784(12) 0.07976(9) 0.06180(7) 0.00825(7) 0.00634(8) -0.01061(9)
C53 0.07407(9) 0.07505(8) 0.07418(8) 0.01652(7) -0.00351(7) -0.00528(7)
C54 0.07025(8) 0.06081(7) 0.06713(7) 0.00865(6) -0.00350(6) -0.00031(6)
C55 0.15393(16) 0.06734(9) 0.08803(10) 0.00967(8) 0.02935(10) 0.00980(10)
C59 0.08229(11) 0.11367(12) 0.08501(9) 0.03652(8) -0.00890(8) 0.00623(9)
C63 0.04722(5) 0.04152(5) 0.04688(5) 0.00886(4) -0.00063(4) 0.00650(4)
C64 0.05230(6) 0.04065(5) 0.04313(5) 0.00519(4) -0.00249(4) 0.00430(4)
C65 0.04602(5) 0.03854(4) 0.04377(5) 0.00631(4) -0.00480(4) 0.00412(4)
C66 0.04853(5) 0.04721(5) 0.04991(5) 0.00926(4) 0.00098(4) 0.00713(4)
C67 0.05771(6) 0.04378(5) 0.04553(5) 0.00951(4) -0.00785(5) 0.00410(5)
C68 0.07138(7) 0.05039(5) 0.04472(5) 0.01159(4) -0.00756(5) 0.00174(5)
C69 0.06097(7) 0.04974(5) 0.04751(5) 0.01213(4) -0.01059(5) 0.00098(5)
C70 0.05238(6) 0.04015(5) 0.04535(5) 0.00910(4) -0.00494(4) 0.00208(4)
C71 0.04916(5) 0.03670(4) 0.03959(4) 0.00894(4) -0.00322(4) 0.00317(4)
C72 0.06515(7) 0.03956(5) 0.04525(5) 0.01161(4) -0.00232(5) 0.00125(5)
C73 0.07380(8) 0.05705(6) 0.05397(6) 0.00754(5) 0.00729(6) 0.00428(6)
C74 0.09182(9) 0.06855(8) 0.05601(6) 0.00637(6) 0.01252(6) 0.00842(7)
C75 0.09110(9) 0.06000(7) 0.05552(6) 0.01097(6) -0.00349(7) 0.00721(7)
C76 0.07675(8) 0.05851(6) 0.06361(7) 0.01549(5) -0.01291(6) 0.00459(6)
C77 0.06560(7) 0.04985(5) 0.05802(6) 0.01192(5) -0.00515(6) 0.00619(5)
C78 0.07710(9) 0.09790(11) 0.09509(10) 0.00660(9) 0.01236(8) 0.01732(8)
C79 0.12067(14) 0.09330(11) 0.07228(9) 0.00310(9) -0.01050(10) 0.01718(10)
C80 0.06699(8) 0.06892(7) 0.08085(8) 0.00283(7) -0.01474(7) 0.01430(6)
C81 0.13567(15) 0.11336(13) 0.07055(9) 0.00352(9) -0.00668(10) 0.03797(11)
C82 0.12645(15) 0.08944(11) 0.07285(9) 0.01416(8) -0.00699(10) 0.00631(11)
C83 0.2174(3) 0.12924(17) 0.09555(13) 0.03038(12) -0.02780(16) 0.00919(19)
C84 0.1767(2) 0.10367(13) 0.07435(10) 0.01629(10) -0.00577(13) -0.01901(14)
C85 0.14673(17) 0.09368(11) 0.05630(7) 0.01321(8) -0.00105(10) -0.00169(12)
C86 0.13486(14) 0.07916(9) 0.06061(7) 0.01672(7) 0.01744(8) 0.01849(9)
C87 0.09176(9) 0.06966(8) 0.05929(6) 0.01421(6) 0.00899(7) 0.01123(7)
C88 0.09036(9) 0.06547(7) 0.05660(6) 0.01170(6) 0.01577(6) 0.00623(7)
C89 0.07510(8) 0.06572(7) 0.05571(6) 0.01411(5) 0.00572(6) 0.01352(6)
C90 0.07020(7) 0.05953(6) 0.05307(6) 0.00976(5) 0.00252(6) 0.00710(6)
C91 0.06408(7) 0.06362(7) 0.05191(6) 0.00570(5) 0.00139(5) 0.00989(6)
C92 0.06449(7) 0.06885(7) 0.05591(6) 0.01048(6) 0.00480(5) 0.00922(6)
C93 0.06626(7) 0.06094(6) 0.05942(6) 0.01328(5) 0.00722(6) 0.00432(6)
C94 0.07478(8) 0.06383(7) 0.06799(7) 0.00845(6) 0.00640(6) 0.00094(7)
C95 0.07659(9) 0.07060(8) 0.06802(7) 0.00496(7) -0.00118(7) 0.00472(7)
C96 0.07950(9) 0.08229(9) 0.07053(8) 0.00250(7) 0.00878(7) 0.00373(8)
C97 0.09087(11) 0.08812(10) 0.07309(9) -0.00571(8) 0.00290(8) 0.00973(9)
C98 0.08940(11) 0.11552(13) 0.09436(11) 0.01789(10) 0.00358(10) -0.00872(10)
C99 0.10236(13) 0.13437(16) 0.06940(9) 0.00097(10) 0.00182(9) 0.00830(12)
C100 0.08118(10) 0.09742(11) 0.08267(10) -0.00097(9) -0.00557(9) 0.01119(9)
C101 0.13209(16) 0.11680(14) 0.07822(10) 0.00583(10) -0.00668(11) 0.02466(13)
C102 0.12189(14) 0.08949(11) 0.07920(10) 0.01186(9) 0.00221(10) 0.01751(10)
C103 0.12972(15) 0.09138(11) 0.07935(10) 0.01019(9) 0.00075(10) 0.02052(11)
C104 0.12856(19) 0.1625(2) 0.13443(19) 0.01936(17) -0.01035(16) 0.01459(18)
C105 0.1701(2) 0.1891(3) 0.09915(15) 0.00597(17) -0.00229(17) 0.0355(2)
C106 0.1723(2) 0.13747(17) 0.08742(12) 0.02177(12) -0.00567(14) 0.03819(16)
C107 0.20841(17) 0.20988(16) 0.20299(17) 0.05344(13) 0.02952(14) 0.06430(13)
C108 0.1871(2) 0.1563(2) 0.1740(2) 0.02777(17) -0.01843(19) 0.04059(17)
C109 0.3732(3) 0.3873(3) 0.3890(3) 0.1131(3) 0.0706(3) 0.1150(3)
C110 0.2150(2) 0.1914(2) 0.12220(17) 0.03199(16) 0.02396(17) 0.03301(19)
C111 0.44150(3) 0.41944(19) 0.42402(19) 0.12864(14) 0.06972(8) 0.13217(12)
C112 0.2997(2) 0.2738(2) 0.2745(2) 0.08166(16) 0.06633(17) 0.09041(16)
C113 0.44984(3) 0.4780(2) 0.4819(2) 0.12629(17) 0.09157(8) 0.14412(13)
C114 0.3069(2) 0.2995(2) 0.2908(2) 0.10006(16) 0.04520(18) 0.09005(16)
C116 0.13701(18) 0.13452(15) 0.08138(10) 0.04503(9) -0.00926(11) -0.00353(14)
C117 0.1812(2) 0.13184(17) 0.07889(10) 0.03005(11) 0.01264(13) 0.01108(17)
C118 0.1610(2) 0.1468(2) 0.13507(17) 0.04065(15) 0.04506(15) 0.02152(17)
C119 0.2010(2) 0.12382(15) 0.10194(12) 0.03291(12) 0.04970(13) 0.05762(15)
C120 0.1874(2) 0.10040(12) 0.10097(12) 0.03254(10) 0.02843(14) 0.04290(13)
C121 0.1638(2) 0.14142(16) 0.11284(13) 0.06137(11) 0.01070(15) 0.01360(16)
C122 0.2351(3) 0.2237(2) 0.1928(2) 0.08488(18) 0.0304(2) 0.0718(2)
C123 0.2895(3) 0.2627(3) 0.3028(3) 0.1067(2) 0.0072(3) 0.0816(2)
C124 0.4134(4) 0.3952(3) 0.3975(4) 0.1136(3) 0.0868(3) 0.1155(3)
C125 0.21409(17) 0.22017(17) 0.20577(17) 0.05431(13) 0.05019(14) 0.06532(13)
C126 0.2603(3) 0.2341(3) 0.2159(2) 0.0650(2) 0.0945(2) 0.0765(2)
C127 0.2478(3) 0.2285(3) 0.2440(3) 0.0401(2) 0.0882(2) 0.0718(2)
C128 0.3643(3) 0.3603(3) 0.3633(3) 0.0971(3) 0.0615(3) 0.1395(3)
C129 0.07282(9) 0.07900(9) 0.08926(10) 0.00472(8) -0.00244(8) 0.00393(8)
C130 0.08559(11) 0.10113(12) 0.09959(11) -0.00590(10) 0.01244(9) -0.00008(10)
C131 0.09072(11) 0.06529(8) 0.12711(14) 0.00657(9) -0.00281(11) 0.01277(8)
C132 0.08488(10) 0.07035(9) 0.10860(12) 0.00800(9) 0.01207(9) 0.00411(8)
C133 0.07478(9) 0.06989(8) 0.10544(11) 0.01665(8) 0.01173(8) 0.01104(7)
C134 0.08468(9) 0.06337(8) 0.09091(9) 0.00728(7) 0.01714(8) 0.00279(7)
C135 0.11491(12) 0.10608(11) 0.13094(12) 0.01449(10) 0.01367(10) 0.02862(9)
C136 0.2222(2) 0.1798(2) 0.2339(3) 0.0281(2) 0.0592(2) 0.08422(18)
C137 0.2400(3) 0.2721(3) 0.3203(3) 0.0424(2) 0.0273(3) 0.0929(2)
C138 0.2097(2) 0.1641(2) 0.2173(2) 0.03711(19) 0.0488(2) 0.05497(18)
C139 0.07732(9) 0.07406(8) 0.10198(10) 0.02957(7) 0.01946(8) 0.01468(7)
C140 0.07633(9) 0.07896(9) 0.08804(10) 0.00821(8) 0.00304(8) 0.00745(8)
C141 0.13133(15) 0.08786(11) 0.12405(13) 0.03651(10) 0.03817(11) 0.01498(11)
C142 0.08598(10) 0.08886(9) 0.09349(10) 0.02740(8) 0.01408(8) 0.02132(8)
C143 0.07050(7) 0.05542(6) 0.05142(5) 0.01255(5) 0.00721(5) 0.01181(5)
C144 0.06224(6) 0.05554(6) 0.05447(5) 0.01789(5) 0.00993(5) 0.00878(5)
C145 0.05675(6) 0.05123(5) 0.04989(5) 0.01517(4) 0.00285(5) 0.01032(5)
C146 0.05490(6) 0.04723(5) 0.05269(5) 0.01500(4) 0.00435(5) 0.01366(4)
C147 0.05583(6) 0.04602(5) 0.05371(5) 0.01613(4) 0.00253(5) 0.00823(4)
C148 0.05784(6) 0.04549(5) 0.05833(5) 0.01647(4) 0.00430(5) 0.00789(5)
C149 0.05337(6) 0.04259(5) 0.05200(5) 0.01420(4) -0.00088(5) 0.00648(4)
C150 0.05813(6) 0.04688(5) 0.05112(5) 0.01595(4) 0.00437(5) 0.01179(4)
C151 0.05350(6) 0.04783(5) 0.04934(5) 0.01135(4) 0.00038(5) 0.00809(5)
C152 0.05779(6) 0.04987(5) 0.05146(5) 0.01504(4) 0.00643(5) 0.01167(5)
C153 0.06066(6) 0.04372(5) 0.04924(5) 0.01365(4) 0.00685(5) 0.01007(4)
C154 0.05383(6) 0.04382(5) 0.04889(5) 0.01347(4) 0.00211(4) 0.00961(4)
C155 0.04958(5) 0.04591(5) 0.04947(5) 0.00971(4) 0.00091(4) 0.01154(4)
C156 0.05560(6) 0.04619(5) 0.05141(5) 0.01233(4) 0.00328(5) 0.00733(5)
C157 0.06239(7) 0.04704(5) 0.06615(6) 0.01463(5) 0.00643(5) 0.00507(5)
C158 0.06450(7) 0.05263(6) 0.05271(6) 0.00814(5) 0.00477(5) 0.00477(5)
C159 0.05944(6) 0.05091(5) 0.05262(5) 0.01626(4) 0.00785(5) 0.00809(5)
C160 0.06291(6) 0.04940(5) 0.05199(5) 0.01392(4) 0.00374(5) 0.00846(5)
C161 0.06474(7) 0.05320(6) 0.05517(5) 0.01655(5) 0.00941(5) 0.00932(5)
C162 0.07254(8) 0.07692(8) 0.09350(9) 0.02452(7) 0.02356(7) 0.01746(7)
C163 0.10123(11) 0.10822(14) 0.16310(16) 0.03003(13) 0.05762(10) 0.01178(11)
C164 0.20371(18) 0.10538(15) 0.19598(16) 0.04703(13) 0.12443(12) 0.02520(14)
C165 0.15831(16) 0.07545(9) 0.12574(12) 0.04263(8) 0.05969(10) 0.02932(10)
C166 0.09747(9) 0.05559(6) 0.06908(7) 0.02246(5) 0.01941(7) 0.01521(6)
C167 0.07819(9) 0.11035(11) 0.10319(12) 0.01565(10) 0.00156(9) 0.03742(8)
C168 0.2666(2) 0.2241(3) 0.3124(2) 0.10289(19) 0.18682(17) 0.0553(2)
C169 0.11580(11) 0.07400(7) 0.07790(8) 0.02341(7) 0.00384(8) 0.03805(7)
C170 0.05974(6) 0.04733(5) 0.05179(5) 0.01193(4) 0.00678(5) 0.00812(5)
C171 0.08510(9) 0.05405(6) 0.06225(6) 0.01477(5) 0.00358(6) 0.01640(6)
C172 0.16606(16) 0.07255(8) 0.09593(10) 0.03436(7) 0.03452(11) 0.03999(9)
C173 0.19004(16) 0.09136(10) 0.15998(13) 0.06582(9) 0.09846(11) 0.05797(10)
C174 0.10447(10) 0.08947(11) 0.15573(14) 0.02393(10) 0.06433(9) -0.00123(9)
C175 0.07274(8) 0.06881(8) 0.09883(9) 0.02248(7) 0.02210(7) 0.00967(7)
C176 0.09178(10) 0.09072(9) 0.11963(12) 0.03663(8) -0.00738(10) 0.03666(7)
C177 0.2826(3) 0.1921(2) 0.2665(2) 0.10536(17) 0.15982(17) 0.05787(19)
C178 0.06562(9) 0.11609(13) 0.14882(16) 0.02722(12) 0.02600(9) 0.02873(9)
C179 0.05990(6) 0.04558(5) 0.05782(6) 0.01450(4) 0.00615(5) 0.01457(4)
C180 0.06166(6) 0.04587(5) 0.06172(6) 0.01371(5) 0.00464(5) 0.00709(5)
C181 0.06382(7) 0.05007(6) 0.06221(6) 0.01173(5) -0.00285(6) 0.00873(5)
C182 0.07505(8) 0.05321(6) 0.06835(7) 0.01553(5) -0.00249(6) 0.00727(6)
C183 0.08574(9) 0.05604(6) 0.06373(7) 0.01110(6) -0.01088(7) 0.01017(6)
C184 0.12398(13) 0.05967(8) 0.07422(8) 0.00529(7) 0.01138(9) 0.00242(9)
C185 0.14370(16) 0.06116(8) 0.07525(9) 0.00736(7) -0.00654(10) 0.01547(9)
C186 0.09545(10) 0.05728(6) 0.06145(7) 0.00716(6) 0.00132(7) 0.01889(6)
C187 0.09797(10) 0.06936(7) 0.06740(7) 0.00787(6) 0.00128(7) 0.03034(7)
C188 0.08354(9) 0.07233(7) 0.05815(7) -0.00147(6) 0.00102(6) 0.02208(7)
C189 0.10349(11) 0.08210(9) 0.06001(7) 0.00254(7) 0.00969(7) 0.02191(8)
C190 0.09718(11) 0.08883(10) 0.06863(8) 0.00531(8) 0.00805(8) 0.02007(8)
C191 0.07205(8) 0.07384(7) 0.05791(6) 0.01250(6) 0.00847(6) 0.01497(6)
C192 0.06766(7) 0.06644(7) 0.05791(6) 0.01466(5) 0.00388(6) 0.01046(6)
C193 0.06401(6) 0.05252(5) 0.05248(5) 0.01253(5) 0.00430(5) 0.01488(5)
C194 0.06316(7) 0.06084(6) 0.05332(5) 0.01804(5) 0.00707(5) 0.01210(5)
C195 0.05568(6) 0.04777(5) 0.05102(5) 0.00849(4) 0.00259(5) 0.00834(5)
C196 0.06127(6) 0.05105(5) 0.05207(5) 0.01173(5) 0.00145(5) 0.01395(5)
C197 0.05666(6) 0.04549(5) 0.05097(5) 0.00923(4) 0.00254(5) 0.01201(4)
C198 0.05844(6) 0.04799(5) 0.05249(5) 0.01510(4) 0.00407(5) 0.01399(4)
C199 0.07110(8) 0.04933(6) 0.07674(8) 0.00382(6) -0.00441(7) 0.00504(6)
C200 0.07917(9) 0.05260(6) 0.09843(10) 0.01459(7) -0.00129(8) 0.00504(6)
C201 0.07926(9) 0.05598(7) 0.12051(12) 0.01120(8) 0.00079(9) 0.00995(7)
C202 0.07452(9) 0.06256(7) 0.10084(10) 0.01342(7) 0.00855(8) -0.00026(7)
C203 0.07287(8) 0.05311(6) 0.08266(8) 0.00945(6) 0.00602(7) 0.00459(6)
C204 0.06791(8) 0.05658(6) 0.07331(7) 0.00890(6) -0.00103(6) 0.00903(6)
C205 0.07499(10) 0.07890(10) 0.14503(16) 0.01646(11) 0.00011(11) 0.01419(8)
C206 0.10019(14) 0.09733(13) 0.2416(3) 0.00427(17) 0.02946(17) 0.03078(11)
C207 0.10881(16) 0.13495(18) 0.1950(2) 0.01586(18) -0.03967(16) 0.02937(14)
C208 0.08191(12) 0.10198(13) 0.2271(3) 0.03720(16) 0.00946(16) 0.01999(10)
C209 0.07841(9) 0.06151(7) 0.09200(9) 0.01743(7) 0.00576(8) 0.00669(7)
C210 0.08860(10) 0.05574(7) 0.10812(11) 0.02013(7) 0.01084(9) 0.00653(7)
C211 0.10530(12) 0.07024(9) 0.11586(12) 0.02302(9) 0.02272(10) 0.01192(9)
C212 0.11228(13) 0.06985(8) 0.10537(11) 0.02302(8) 0.01334(10) 0.01437(9)
C213 0.10870(11) 0.08391(9) 0.07420(9) 0.00293(8) 0.00204(9) 0.03384(8)
C214 0.12009(13) 0.09581(11) 0.08273(10) 0.00278(9) 0.00338(10) 0.03907(9)
C215 0.13258(16) 0.09853(12) 0.10727(14) -0.00725(11) -0.00623(13) 0.03062(12)
C216 0.17314(19) 0.10914(12) 0.10076(13) -0.01841(11) -0.00995(14) 0.05921(12)
C217 0.14160(14) 0.11705(12) 0.10926(14) 0.00755(11) 0.00529(12) 0.07170(9)
C218 0.12816(14) 0.09475(11) 0.08277(10) 0.00037(9) 0.00052(10) 0.03941(10)
C219 0.14667(14) 0.13282(13) 0.13030(13) 0.01726(10) 0.02061(11) 0.04114(10)
C220 0.1747(2) 0.1992(2) 0.1845(2) 0.01994(19) 0.0183(2) 0.03025(19)
C221 0.2032(3) 0.1996(2) 0.1619(2) 0.04740(18) 0.0099(2) 0.0316(2)
C222 0.2139(2) 0.1863(2) 0.1919(2) -0.01442(19) 0.0235(2) 0.07172(18)
C223 0.15083(14) 0.13914(13) 0.14819(14) 0.01847(11) 0.02116(11) 0.06082(10)
C224 0.2099(2) 0.2002(2) 0.2542(3) 0.0548(2) 0.0385(2) 0.07863(19)
C225 0.2829(3) 0.2950(3) 0.3057(3) 0.1190(2) 0.0238(3) 0.0972(2)
C226 0.2339(2) 0.2510(3) 0.2458(3) 0.0115(2) 0.0659(2) 0.11872(19)
C227 0.08090(8) 0.07778(8) 0.05578(6) 0.01543(6) 0.00671(6) 0.02006(7)
C228 0.10474(11) 0.12941(12) 0.06390(7) 0.03430(8) 0.01608(7) 0.04935(9)
C229 0.14505(13) 0.13496(11) 0.07903(8) 0.05732(7) 0.03645(8) 0.07134(9)
C230 0.13567(14) 0.11578(10) 0.08451(8) 0.05695(7) 0.03538(9) 0.04347(10)
C231 0.11273(12) 0.10521(11) 0.08519(9) 0.03614(8) 0.02325(9) 0.02535(10)
C232 0.08530(9) 0.08244(8) 0.07486(7) 0.03253(6) 0.01356(7) 0.01736(7)
C233 0.16059(14) 0.16120(14) 0.14864(14) 0.05349(11) 0.04014(11) 0.05531(11)
C234 0.2318(2) 0.1960(2) 0.1844(2) 0.07339(17) 0.06740(18) 0.09671(17)
C235 0.3531(3) 0.3688(3) 0.3565(3) 0.0862(3) 0.0557(3) 0.1240(3)
C236 0.2667(3) 0.2552(3) 0.2870(3) 0.0981(2) 0.0603(2) 0.0955(2)
C237 0.12373(14) 0.13487(15) 0.13356(13) 0.06403(11) 0.05042(11) 0.03228(12)
C238 0.14296(16) 0.18755(18) 0.2603(2) 0.13199(15) 0.09782(15) 0.07998(14)
C239 0.1601(2) 0.1861(2) 0.12660(15) 0.04189(16) 0.05998(13) 0.03329(19)
C240 0.1575(2) 0.2032(3) 0.12904(16) 0.04996(17) 0.04847(14) 0.0081(2)
C28 0.1714(2) 0.1561(2) 0.1841(3) 0.02426(19) 0.0203(2) 0.05307(18)
C29 0.1963(3) 0.1951(3) 0.2340(3) 0.0463(2) 0.0337(2) 0.0681(2)
C30 0.3766(4) 0.3855(4) 0.3729(4) 0.0932(3) 0.0836(3) 0.1227(3)
C46 0.12096(17) 0.08507(12) 0.09842(13) 0.03481(10) 0.00233(13) 0.02812(11)
C47 0.11644(18) 0.11641(16) 0.1489(2) 0.03827(15) -0.00553(16) 0.04281(13)
C48 0.1673(2) 0.13373(19) 0.1570(2) 0.05302(16) 0.03612(19) 0.05486(17)
C56 0.1764(3) 0.11873(19) 0.1747(2) 0.05759(17) 0.0201(2) 0.01185(18)
C57 0.1578(2) 0.12027(18) 0.1479(2) 0.01539(16) 0.04414(17) 0.05541(15)
C58 0.1980(3) 0.1577(2) 0.1539(2) 0.04193(19) 0.0251(2) 0.0467(2)
C60A 0.1918(3) 0.1991(3) 0.1883(3) 0.0541(3) 0.0268(3) 0.0460(3)
C61A 0.1355(3) 0.1544(3) 0.1475(3) 0.0566(2) 0.0097(2) 0.0531(2)
C62A 0.1082(2) 0.1232(2) 0.1251(3) 0.0311(2) 0.0090(2) 0.03923(19)
Cl1 0.2155(2) 0.13223(13) 0.10244(10) 0.03661(9) 0.00103(12) -0.00242(14)
Cl2 0.1672(4) 0.0901(2) 0.1271(3) 0.02431(19) -0.0063(3) 0.0084(2)
Cl3 0.10180(9) 0.11372(10) 0.07694(7) 0.02169(7) 0.01671(7) 0.00110(8)
Cl4 0.0975(4) 0.0462(2) 0.0750(3) 0.0314(2) 0.0083(3) -0.0031(3)
Cl5 0.07133(5) 0.05098(4) 0.07079(4) 0.01353(4) 0.00963(4) 0.00247(4)
Cl6 0.11021(9) 0.08012(7) 0.07981(6) 0.02257(6) 0.02074(6) 0.01810(7)
C28A 0.1189(4) 0.1257(3) 0.1318(4) 0.0356(3) 0.0255(3) 0.0374(3)
C29A 0.1055(3) 0.1018(3) 0.0920(3) 0.0390(2) 0.0273(3) 0.0309(2)
C30A 0.1383(4) 0.1340(4) 0.1379(4) 0.0317(3) 0.0292(3) 0.0386(3)
C46A 0.2045(4) 0.2047(4) 0.2033(4) 0.0594(3) 0.0353(3) 0.0535(3)
C47A 0.1041(3) 0.1024(3) 0.1087(3) 0.0269(2) 0.0213(2) 0.0453(2)
C48A 0.1318(3) 0.1178(3) 0.1291(3) 0.0437(2) 0.0232(3) 0.0473(2)
C56A 0.1509(3) 0.1297(3) 0.1311(3) 0.0508(2) 0.0177(3) 0.0347(3)
C57A 0.1324(3) 0.0969(3) 0.1347(3) 0.0301(2) 0.0151(3) 0.0447(2)
C58A 0.2221(4) 0.2268(4) 0.2152(4) 0.0605(3) 0.0451(3) 0.0658(3)
C60 0.1516(3) 0.1873(3) 0.1318(2) 0.0518(2) 0.0359(2) 0.0399(2)
C61 0.1464(3) 0.1570(2) 0.1543(3) 0.05656(19) -0.0059(2) 0.05515(19)
C62 0.1471(3) 0.1752(3) 0.1491(3) 0.0523(2) 0.0370(2) 0.0378(2)

loop_
_atom_type_symbol
_atom_type_description
_atom_type_scat_dispersion_real
_atom_type_scat_dispersion_imag
_atom_type_scat_source
C C 0.0181 0.0091 'International Tables Vol C Tables 4.2.6.8 and 6.1.1.4'
H H 0.0000 0.0000 'International Tables Vol C Tables 4.2.6.8 and 6.1.1.4'
Cl Cl 0.3639 0.7018 'International Tables Vol C Tables 4.2.6.8 and 6.1.1.4'
N N 0.0311 0.0180 'International Tables Vol C Tables 4.2.6.8 and 6.1.1.4'
Ni Ni -3.0029 0.5091 'International Tables Vol C Tables 4.2.6.8 and 6.1.1.4'

loop_
_geom_angle_atom_site_label_1
_geom_angle_atom_site_label_2
_geom_angle_atom_site_label_3
_geom_angle
_geom_angle_site_symmetry_1
_geom_angle_site_symmetry_3
_geom_angle_publ_flag
N1 Ni1 N4 90.448(5) . . ?
N2 Ni1 N1 90.036(5) . . ?
N2 Ni1 N4 177.712(5) . . ?
N3 Ni1 N1 178.490(6) . . ?
N3 Ni1 N2 90.000(4) . . ?
N3 Ni1 N4 89.576(4) . . ?
N6 Ni2 N6 180.0 2_666 . ?
N7 Ni2 N6 87.215(4) . . ?
N7 Ni2 N6 92.785(4) 2_666 . ?
N7 Ni2 N6 92.782(4) . 2_666 ?
N7 Ni2 N6 87.219(4) 2_666 2_666 ?
N7 Ni2 N7 180.0 . 2_666 ?
N105 Ni3 N158 177.755(7) . . ?
N105 Ni3 N164 90.648(6) . . ?
N106 Ni3 N105 89.466(6) . . ?
N106 Ni3 N158 89.594(6) . . ?
N106 Ni3 N164 178.548(7) . . ?
N164 Ni3 N158 90.343(5) . . ?
N157 Ni4 N168 178.604(5) . . ?
N165 Ni4 N157 88.171(4) . . ?
N165 Ni4 N168 92.159(5) . . ?
N165 Ni4 N176 178.692(5) . . ?
N176 Ni4 N157 91.937(4) . . ?
N176 Ni4 N168 87.702(4) . . ?
N113 Ni5 N177 176.630(6) . . ?
N114 Ni5 N113 89.960(5) . . ?
N114 Ni5 N170 177.424(6) . . ?
N114 Ni5 N177 90.629(5) . . ?
N170 Ni5 N113 89.506(5) . . ?
N170 Ni5 N177 90.050(5) . . ?
C3 N1 Ni1 127.606(10) . . ?
C6 N1 Ni1 128.174(8) . . ?
C6 N1 C3 104.214(11) . . ?
C8 N2 Ni1 127.061(7) . . ?
C8 N2 C11 104.712(9) . . ?
C11 N2 Ni1 128.150(9) . . ?
C13 N3 Ni1 128.120(8) . . ?
C16 N3 Ni1 128.453(6) . . ?
C16 N3 C13 103.381(9) . . ?
C1 N4 Ni1 128.555(9) . . ?
C18 N4 Ni1 127.971(7) . . ?
C18 N4 C1 103.464(10) . . ?
C70 N5 C17 120.193(9) . . ?
C70 N5 C71 119.705(10) . . ?
C71 N5 C17 120.094(8) . . ?
C65 N6 Ni2 125.705(8) . . ?
C71 N6 Ni2 130.361(6) . . ?
C71 N6 C65 103.836(8) . . ?
C67 N7 Ni2 126.313(8) . . ?
C70 N7 Ni2 130.536(6) . . ?
C70 N7 C67 103.137(9) . . ?
C97 N105 Ni3 125.664(11) . . ?
C97 N105 C100 107.679(14) . . ?
C100 N105 Ni3 126.589(13) . . ?
C82 N106 Ni3 129.001(14) . . ?
C82 N106 C85 103.672(15) . . ?
C85 N106 Ni3 127.163(12) . . ?
C188 N113 Ni5 126.737(10) . . ?
C188 N113 C191 106.052(12) . . ?
C191 N113 Ni5 127.202(10) . . ?
C183 N114 Ni5 125.770(9) . . ?
C186 N114 Ni5 128.884(11) . . ?
C186 N114 C183 105.310(11) . . ?
C145 N157 Ni4 127.617(7) . . ?
C160 N157 Ni4 129.105(9) . . ?
C160 N157 C145 103.223(9) . . ?
C87 N158 Ni3 129.485(9) . . ?
C90 N158 Ni3 127.209(10) . . ?
C90 N158 C87 103.302(11) . . ?
C159 N159 C91 119.224(10) . . ?
C160 N159 C91 119.670(11) . . ?
C160 N159 C159 120.769(9) . . ?
C92 N164 Ni3 127.304(10) . . ?
C92 N164 C95 103.744(12) . . ?
C95 N164 Ni3 128.907(8) . . ?
C156 N165 Ni4 126.639(7) . . ?
C159 N165 Ni4 129.655(9) . . ?
C159 N165 C156 103.638(9) . . ?
C151 N168 Ni4 129.142(9) . . ?
C151 N168 C154 104.215(9) . . ?
C154 N168 Ni4 126.639(6) . . ?
C193 N170 Ni5 128.431(8) . . ?
C193 N170 C196 104.556(9) . . ?
C196 N170 Ni5 127.008(9) . . ?
C150 N174 C151 119.269(9) . . ?
C150 N174 C197 119.984(9) . . ?
C151 N174 C197 120.173(10) . . ?
C147 N176 Ni4 125.989(7) . . ?
C150 N176 Ni4 129.380(9) . . ?
C150 N176 C147 104.535(9) . . ?
C181 N177 Ni5 127.878(7) . . ?
C198 N177 Ni5 127.323(8) . . ?
C198 N177 C181 104.787(10) . . ?
C116 C0AA C86 122.99(2) . . ?
C120 C0AA C86 121.97(2) . . ?
C120 C0AA C116 113.76(2) . . ?
N4 C1 C2 124.589(11) . . ?
N4 C1 C20 112.159(11) . . ?
C20 C1 C2 123.243(10) . . ?
C1 C2 C21 119.263(12) . . ?
C3 C2 C1 123.253(10) . . ?
C3 C2 C21 117.446(12) . . ?
N1 C3 C4 110.189(12) . . ?
C2 C3 N1 125.523(13) . . ?
C2 C3 C4 124.227(11) . . ?
C5 C4 C3 107.653(12) . . ?
C4 C5 C6 107.254(14) . . ?
N1 C6 C5 110.685(11) . . ?
N1 C6 C7 126.455(12) . . ?
C7 C6 C5 122.843(14) . . ?
C6 C7 C8 121.742(13) . . ?
C6 C7 C35 121.273(12) . . ?
C8 C7 C35 116.985(10) . . ?
N2 C8 C7 126.386(10) . . ?
N2 C8 C9 110.417(11) . . ?
C7 C8 C9 123.188(13) . . ?
C10 C9 C8 107.143(13) . . ?
C9 C10 C11 107.738(11) . . ?
N2 C11 C10 109.883(12) . . ?
C12 C11 N2 125.585(11) . . ?
C12 C11 C10 124.526(11) . . ?
C11 C12 C13 122.916(10) . . ?
C11 C12 C49 118.438(11) . . ?
C13 C12 C49 118.531(12) . . ?
N3 C13 C12 124.842(11) . . ?
N3 C13 C14 111.137(10) . . ?
C14 C13 C12 123.955(9) . . ?
C13 C14 Cl2 125.804(19) . . ?
C15 C14 C13 107.114(9) . . ?
C15 C14 Cl2 126.83(2) . . ?
C14 C15 C16 106.373(11) . . ?
C14 C15 C63 135.589(10) . . ?
C16 C15 C63 117.940(9) . . ?
N3 C16 C15 111.983(8) . . ?
N3 C16 C17 126.693(10) . . ?
C17 C16 C15 121.315(11) . . ?
C16 C17 N5 119.815(10) . . ?
C16 C17 C18 120.137(11) . . ?
C18 C17 N5 120.032(9) . . ?
N4 C18 C17 127.047(10) . . ?
N4 C18 C19 112.406(10) . . ?
C17 C18 C19 120.543(11) . . ?
C20 C19 C18 105.826(11) . . ?
C20 C19 C69 135.202(10) . . ?
C69 C19 C18 118.935(10) . . ?
C1 C20 Cl1 130.356(13) . . ?
C19 C20 C1 106.135(9) . . ?
C19 C20 Cl1 121.788(13) . . ?
C22 C21 C2 120.653(15) . . ?
C22 C21 C26 120.635(12) . . ?
C26 C21 C2 118.631(14) . . ?
C21 C22 C23 120.176(17) . . ?
C22 C23 C24 117.109(18) . . ?
C22 C23 C27 120.669(19) . . ?
C24 C23 C27 122.126(15) . . ?
C25 C24 C23 123.852(14) . . ?
C24 C25 C26 117.340(17) . . ?
C24 C25 C31 124.047(13) . . ?
C26 C25 C31 118.560(17) . . ?
C25 C26 C21 120.860(17) . . ?
C23 C27 C30 99.80(3) . . ?
C23 C27 C29A 106.36(4) . . ?
C28 C27 C23 113.59(2) . . ?
C28 C27 C30 106.50(4) . . ?
C29 C27 C23 113.58(3) . . ?
C29 C27 C28 119.28(3) . . ?
C29 C27 C30 100.80(3) . . ?
C28A C27 C23 114.25(6) . . ?
C28A C27 C29A 112.37(8) . . ?
C28A C27 C30A 101.75(7) . . ?
C30A C27 C23 113.23(6) . . ?
C30A C27 C29A 108.89(5) . . ?
C25 C31 C32 110.65(2) . . ?
C33 C31 C25 110.265(17) . . ?
C33 C31 C32 109.622(18) . . ?
C34 C31 C25 109.397(18) . . ?
C34 C31 C32 108.528(17) . . ?
C34 C31 C33 108.33(2) . . ?
C36 C35 C7 121.141(15) . . ?
C40 C35 C7 120.290(15) . . ?
C40 C35 C36 118.568(14) . . ?
C35 C36 C37 120.369(16) . . ?
C36 C37 C41 119.849(17) . . ?
C38 C37 C36 117.985(16) . . ?
C38 C37 C41 122.146(16) . . ?
C37 C38 C39 123.330(15) . . ?
C38 C39 C45 122.318(14) . . ?
C40 C39 C38 116.087(16) . . ?
C40 C39 C45 121.501(16) . . ?
C39 C40 C35 123.604(16) . . ?
C37 C41 C42 109.707(16) . . ?
C37 C41 C43 108.326(14) . . ?
C42 C41 C43 106.473(18) . . ?
C44 C41 C37 113.769(19) . . ?
C44 C41 C42 109.505(16) . . ?
C44 C41 C43 108.794(17) . . ?
C39 C45 C46 110.024(19) . . ?
C39 C45 C47A 111.15(3) . . ?
C47 C45 C39 108.955(18) . . ?
C47 C45 C46 102.38(2) . . ?
C48 C45 C39 109.48(2) . . ?
C48 C45 C46 105.85(2) . . ?
C48 C45 C47 119.66(3) . . ?
C46A C45 C39 98.44(6) . . ?
C46A C45 C47A 125.79(6) . . ?
C48A C45 C39 121.36(4) . . ?
C48A C45 C46A 109.30(7) . . ?
C48A C45 C47A 92.94(5) . . ?
C50 C49 C12 122.623(13) . . ?
C50 C49 C54 117.533(11) . . ?
C54 C49 C12 119.805(12) . . ?
C49 C50 C51 123.481(16) . . ?
C50 C51 C55 122.920(17) . . ?
C52 C51 C50 115.520(16) . . ?
C52 C51 C55 121.519(14) . . ?
C51 C52 C53 124.741(13) . . ?
C52 C53 C54 115.743(16) . . ?
C52 C53 C59 123.379(14) . . ?
C54 C53 C59 120.783(16) . . ?
C49 C54 C53 122.885(15) . . ?
C51 C55 C56 109.94(2) . . ?
C51 C55 C57 115.067(18) . . ?
C51 C55 C58 110.65(2) . . ?
C51 C55 C56A 111.56(3) . . ?
C51 C55 C57A 111.17(3) . . ?
C51 C55 C58A 115.67(7) . . ?
C57 C55 C56 107.55(3) . . ?
C57 C55 C58 106.67(3) . . ?
C58 C55 C56 106.56(2) . . ?
C57A C55 C56A 106.95(5) . . ?
C57A C55 C58A 114.99(7) . . ?
C58A C55 C56A 95.07(6) . . ?
C53 C59 C61A 109.94(2) . . ?
C53 C59 C60 105.59(3) . . ?
C60A C59 C53 115.26(3) . . ?
C60A C59 C61A 108.56(3) . . ?
C62A C59 C53 112.53(3) . . ?
C62A C59 C60A 106.10(3) . . ?
C62A C59 C61A 103.74(3) . . ?
C61 C59 C53 110.29(2) . . ?
C61 C59 C60 108.30(3) . . ?
C61 C59 C62 120.99(3) . . ?
C62 C59 C53 106.92(3) . . ?
C62 C59 C60 103.60(3) . . ?
C64 C63 C15 134.097(9) . . ?
C64 C63 C71 105.726(10) . . ?
C71 C63 C15 120.099(10) . . ?
C63 C64 C65 106.970(8) . . ?
C64 C65 N6 110.265(10) . . ?
C66 C65 N6 125.763(9) 2_666 . ?
C66 C65 C64 123.921(9) 2_666 . ?
C65 C66 C67 123.983(9) 2_666 . ?
C65 C66 C72 117.602(10) 2_666 . ?
C67 C66 C72 118.415(11) . . ?
C66 C67 N7 125.235(11) . . ?
C66 C67 C68 123.736(9) . . ?
C68 C67 N7 110.923(9) . . ?
C69 C68 C67 107.086(9) . . ?
C19 C69 C70 120.503(9) . . ?
C68 C69 C19 134.967(11) . . ?
C68 C69 C70 104.444(11) . . ?
N5 C70 C69 119.689(11) . . ?
N7 C70 N5 125.887(10) . . ?
N7 C70 C69 114.402(8) . . ?
N5 C71 C63 120.675(10) . . ?
N6 C71 N5 126.107(8) . . ?
N6 C71 C63 113.201(9) . . ?
C73 C72 C66 120.076(11) . . ?
C73 C72 C77 120.930(10) . . ?
C77 C72 C66 118.993(11) . . ?
C72 C73 C74 118.611(13) . . ?
C72 C73 C78 122.195(11) . . ?
C74 C73 C78 119.158(15) . . ?
C75 C74 C73 122.444(15) . . ?
C74 C75 C79 120.371(16) . . ?
C76 C75 C74 116.935(12) . . ?
C76 C75 C79 122.653(16) . . ?
C75 C76 C77 123.203(14) . . ?
C72 C77 C80 121.929(10) . . ?
C76 C77 C72 117.875(13) . . ?
C76 C77 C80 120.191(13) . . ?
C82 C81 C100 122.13(2) . . ?
C82 C81 C101 115.076(19) . . ?
C100 C81 C101 122.310(19) . . ?
N106 C82 C83 110.02(2) . . ?
C81 C82 N106 123.914(19) . . ?
C81 C82 C83 125.96(2) . . ?
C84 C83 C82 108.90(2) . . ?
C83 C84 C85 106.61(2) . . ?
N106 C85 C84 110.760(19) . . ?
C86 C85 N106 124.516(15) . . ?
C86 C85 C84 123.88(2) . . ?
C85 C86 C0AA 116.608(16) . . ?
C85 C86 C87 124.171(18) . . ?
C87 C86 C0AA 119.171(16) . . ?
N158 C87 C86 121.018(13) . . ?
N158 C87 C88 111.267(12) . . ?
C88 C87 C86 127.524(16) . . ?
C87 C88 Cl3 132.498(13) . . ?
C89 C88 C87 106.910(14) . . ?
C89 C88 Cl3 120.219(11) . . ?
C88 C89 C90 106.454(11) . . ?
C88 C89 C143 136.406(14) . . ?
C90 C89 C143 117.140(13) . . ?
N158 C90 C89 112.027(12) . . ?
N158 C90 C91 124.157(12) . . ?
C91 C90 C89 123.064(11) . . ?
C90 C91 N159 118.050(11) . . ?
C92 C91 N159 118.804(12) . . ?
C92 C91 C90 122.412(11) . . ?
N164 C92 C91 124.893(13) . . ?
N164 C92 C93 111.785(12) . . ?
C91 C92 C93 123.259(11) . . ?
C92 C93 C158 117.611(12) . . ?
C94 C93 C92 107.504(11) . . ?
C94 C93 C158 134.766(14) . . ?
C93 C94 C95 104.953(14) . . ?
C93 C94 Cl4 125.13(3) . . ?
C95 C94 Cl4 127.30(2) . . ?
N164 C95 C94 111.890(11) . . ?
N164 C95 C96 122.902(15) . . ?
C94 C95 C96 124.757(15) . . ?
C95 C96 C129 117.855(15) . . ?
C97 C96 C95 120.366(16) . . ?
C97 C96 C129 120.740(14) . . ?
N105 C97 C96 128.333(15) . . ?
N105 C97 C98 107.346(17) . . ?
C96 C97 C98 124.127(18) . . ?
C99 C98 C97 107.801(19) . . ?
C98 C99 C100 108.306(18) . . ?
N105 C100 C99 108.742(18) . . ?
C81 C100 N105 125.116(17) . . ?
C81 C100 C99 125.887(17) . . ?
C102 C101 C81 124.21(2) . . ?
C102 C101 C106 117.00(2) . . ?
C106 C101 C81 118.479(18) . . ?
C101 C102 C103 125.75(2) . . ?
C102 C103 C107 124.49(3) . . ?
C104 C103 C102 114.900(18) . . ?
C104 C103 C107 119.88(2) . . ?
C103 C104 C105 125.29(2) . . ?
C104 C105 C111 120.157(17) . . ?
C106 C105 C104 111.771(18) . . ?
C106 C105 C111 127.367(14) . . ?
C105 C106 C101 124.236(17) . . ?
C103 C107 C108 116.48(3) . . ?
C103 C107 C109 100.17(3) . . ?
C103 C107 C110 114.85(3) . . ?
C108 C107 C109 106.98(3) . . ?
C110 C107 C108 112.09(3) . . ?
C110 C107 C109 104.40(3) . . ?
C105 C111 C112 110.81(3) . . ?
C105 C111 C113 108.394(17) . . ?
C105 C111 C114 115.62(2) . . ?
C112 C111 C113 106.96(2) . . ?
C112 C111 C114 111.40(3) . . ?
C113 C111 C114 102.96(2) . . ?
C0AA C116 C117 126.51(2) . . ?
C116 C117 C121 120.67(2) . . ?
C118 C117 C116 112.17(2) . . ?
C118 C117 C121 127.00(3) . . ?
C119 C118 C117 126.49(3) . . ?
C118 C119 C120 117.01(3) . . ?
C118 C119 C125 125.81(3) . . ?
C120 C119 C125 117.07(2) . . ?
C0AA C120 C119 123.27(2) . . ?
C117 C121 C124 111.21(2) . . ?
C122 C121 C117 111.428(19) . . ?
C122 C121 C123 118.51(3) . . ?
C122 C121 C124 103.77(3) . . ?
C123 C121 C117 103.45(3) . . ?
C123 C121 C124 108.56(2) . . ?
C119 C125 C126 107.55(3) . . ?
C119 C125 C128 101.37(3) . . ?
C127 C125 C119 112.80(3) . . ?
C127 C125 C126 97.22(3) . . ?
C127 C125 C128 117.18(4) . . ?
C128 C125 C126 120.92(4) . . ?
C130 C129 C96 120.683(17) . . ?
C134 C129 C96 121.209(16) . . ?
C134 C129 C130 118.087(18) . . ?
C129 C130 C131 121.401(19) . . ?
C130 C131 C135 121.62(2) . . ?
C132 C131 C130 117.560(17) . . ?
C132 C131 C135 120.69(2) . . ?
C133 C132 C131 122.486(19) . . ?
C132 C133 C134 117.568(18) . . ?
C132 C133 C139 123.966(17) . . ?
C134 C133 C139 118.380(15) . . ?
C129 C134 C133 122.777(16) . . ?
C131 C135 C138 111.35(2) . . ?
C136 C135 C131 114.40(2) . . ?
C136 C135 C137 117.48(3) . . ?
C136 C135 C138 103.03(3) . . ?
C137 C135 C131 107.51(3) . . ?
C137 C135 C138 102.29(3) . . ?
C140 C139 C133 109.570(16) . . ?
C140 C139 C142 107.743(14) . . ?
C141 C139 C133 111.978(15) . . ?
C141 C139 C140 108.280(16) . . ?
C141 C139 C142 107.277(16) . . ?
C142 C139 C133 111.832(14) . . ?
C144 C143 C89 135.688(13) . . ?
C144 C143 C160 105.142(10) . . ?
C160 C143 C89 119.162(11) . . ?
C143 C144 C145 107.240(12) . . ?
C144 C145 N157 111.153(9) . . ?
C146 C145 N157 123.939(11) . . ?
C146 C145 C144 124.773(12) . . ?
C145 C146 C147 123.696(12) . . ?
C145 C146 C161 118.935(11) . . ?
C147 C146 C161 117.353(9) . . ?
C146 C147 N176 125.284(9) . . ?
C146 C147 C148 124.033(12) . . ?
C148 C147 N176 110.665(10) . . ?
C149 C148 C147 106.872(11) . . ?
C148 C149 C150 105.682(9) . . ?
C148 C149 C179 134.549(11) . . ?
C179 C149 C150 119.602(12) . . ?
N174 C150 C149 120.817(9) . . ?
N176 C150 N174 126.806(10) . . ?
N176 C150 C149 112.207(11) . . ?
N168 C151 N174 126.537(11) . . ?
N168 C151 C152 112.197(10) . . ?
N174 C151 C152 121.233(9) . . ?
C153 C152 C151 106.020(9) . . ?
C153 C152 C195 134.461(12) . . ?
C195 C152 C151 119.462(10) . . ?
C152 C153 C154 106.518(11) . . ?
N168 C154 C153 111.032(9) . . ?
C155 C154 N168 125.943(10) . . ?
C155 C154 C153 123.022(11) . . ?
C154 C155 C170 118.999(10) . . ?
C156 C155 C154 122.228(11) . . ?
C156 C155 C170 118.689(9) . . ?
C155 C156 N165 125.316(9) . . ?
C155 C156 C157 124.350(12) . . ?
C157 C156 N165 109.859(10) . . ?
C158 C157 C156 107.920(11) . . ?
C157 C158 C93 135.813(12) . . ?
C157 C158 C159 105.052(10) . . ?
C159 C158 C93 119.012(13) . . ?
N159 C159 C158 121.235(10) . . ?
N165 C159 N159 125.219(10) . . ?
N165 C159 C158 113.518(12) . . ?
N157 C160 N159 125.094(12) . . ?
N157 C160 C143 113.203(10) . . ?
N159 C160 C143 121.507(10) . . ?
C162 C161 C146 118.097(14) . . ?
C166 C161 C146 119.734(14) . . ?
C166 C161 C162 122.168(14) . . ?
C161 C162 C167 122.208(15) . . ?
C163 C162 C161 117.051(18) . . ?
C163 C162 C167 120.576(19) . . ?
C164 C163 C162 122.09(2) . . ?
C163 C164 C165 119.92(2) . . ?
C163 C164 C168 120.88(3) . . ?
C165 C164 C168 118.19(3) . . ?
C166 C165 C164 120.10(2) . . ?
C161 C166 C165 118.435(18) . . ?
C161 C166 C169 121.815(15) . . ?
C165 C166 C169 119.729(17) . . ?
C171 C170 C155 119.978(12) . . ?
C171 C170 C175 121.298(14) . . ?
C175 C170 C155 118.692(13) . . ?
C170 C171 C176 120.816(14) . . ?
C172 C171 C170 118.090(17) . . ?
C172 C171 C176 121.053(18) . . ?
C171 C172 C173 122.68(2) . . ?
C172 C173 C177 122.81(3) . . ?
C174 C173 C172 116.63(2) . . ?
C174 C173 C177 120.43(3) . . ?
C173 C174 C175 126.07(2) . . ?
C170 C175 C174 115.103(17) . . ?
C170 C175 C178 122.143(16) . . ?
C174 C175 C178 122.739(17) . . ?
C149 C179 C198 117.626(10) . . ?
C180 C179 C149 136.950(13) . . ?
C180 C179 C198 105.321(10) . . ?
C179 C180 C181 107.405(12) . . ?
C179 C180 Cl5 121.271(10) . . ?
C181 C180 Cl5 131.265(9) . . ?
N177 C181 C180 110.412(9) . . ?
N177 C181 C182 123.765(13) . . ?
C182 C181 C180 125.673(13) . . ?
C181 C182 C199 118.540(13) . . ?
C183 C182 C181 121.978(14) . . ?
C183 C182 C199 119.163(11) . . ?
N114 C183 C184 109.610(14) . . ?
C182 C183 N114 126.426(11) . . ?
C182 C183 C184 122.993(15) . . ?
C185 C184 C183 107.355(16) . . ?
C184 C185 C186 107.332(14) . . ?
N114 C186 C185 110.253(15) . . ?
N114 C186 C187 124.467(13) . . ?
C187 C186 C185 125.182(14) . . ?
C186 C187 C213 120.229(14) . . ?
C188 C187 C186 120.905(15) . . ?
C188 C187 C213 118.711(16) . . ?
N113 C188 C187 125.578(15) . . ?
N113 C188 C189 109.903(14) . . ?
C187 C188 C189 123.750(14) . . ?
C190 C189 C188 107.415(15) . . ?
C189 C190 C191 108.303(16) . . ?
N113 C191 C190 108.217(13) . . ?
C192 C191 N113 125.584(13) . . ?
C192 C191 C190 126.075(15) . . ?
C191 C192 C193 121.352(14) . . ?
C191 C192 C227 118.058(13) . . ?
C193 C192 C227 119.993(12) . . ?
N170 C193 C192 123.971(11) . . ?
N170 C193 C194 110.966(10) . . ?
C192 C193 C194 124.482(13) . . ?
C193 C194 Cl6 128.302(11) . . ?
C195 C194 C193 106.643(12) . . ?
C195 C194 Cl6 122.100(9) . . ?
C152 C195 C196 116.980(11) . . ?
C194 C195 C152 136.270(12) . . ?
C194 C195 C196 106.742(9) . . ?
N170 C196 C195 110.954(11) . . ?
C197 C196 N170 125.575(11) . . ?
C197 C196 C195 123.214(10) . . ?
C196 C197 N174 118.562(10) . . ?
C196 C197 C198 121.071(9) . . ?
C198 C197 N174 119.828(11) . . ?
N177 C198 C179 111.991(10) . . ?
N177 C198 C197 125.848(12) . . ?
C197 C198 C179 121.720(10) . . ?
C200 C199 C182 120.779(15) . . ?
C200 C199 C204 119.858(15) . . ?
C204 C199 C182 119.350(15) . . ?
C199 C200 C201 121.526(17) . . ?
C200 C201 C205 120.118(18) . . ?
C202 C201 C200 116.894(18) . . ?
C202 C201 C205 122.984(18) . . ?
C201 C202 C203 123.337(17) . . ?
C202 C203 C209 124.396(15) . . ?
C204 C203 C202 116.304(16) . . ?
C204 C203 C209 119.299(15) . . ?
C199 C204 C203 122.044(16) . . ?
C206 C205 C201 107.517(15) . . ?
C206 C205 C207 112.12(2) . . ?
C207 C205 C201 108.62(2) . . ?
C208 C205 C201 113.28(2) . . ?
C208 C205 C206 110.38(2) . . ?
C208 C205 C207 104.984(18) . . ?
C203 C209 C210 111.266(15) . . ?
C203 C209 C212 108.922(13) . . ?
C210 C209 C212 107.356(15) . . ?
C211 C209 C203 113.166(16) . . ?
C211 C209 C210 107.492(13) . . ?
C211 C209 C212 108.442(16) . . ?
C214 C213 C187 123.49(2) . . ?
C214 C213 C218 118.410(18) . . ?
C218 C213 C187 118.075(14) . . ?
C213 C214 C215 121.74(2) . . ?
C214 C215 C219 119.06(2) . . ?
C216 C215 C214 118.302(19) . . ?
C216 C215 C219 122.53(2) . . ?
C217 C216 C215 123.24(2) . . ?
C216 C217 C218 118.59(2) . . ?
C216 C217 C223 121.93(2) . . ?
C218 C217 C223 119.482(18) . . ?
C217 C218 C213 119.696(17) . . ?
C220 C219 C215 111.70(2) . . ?
C220 C219 C221 99.95(3) . . ?
C221 C219 C215 105.51(2) . . ?
C222 C219 C215 113.78(3) . . ?
C222 C219 C220 114.92(3) . . ?
C222 C219 C221 109.63(3) . . ?
C217 C223 C225 105.20(3) . . ?
C224 C223 C217 114.82(2) . . ?
C224 C223 C225 113.45(3) . . ?
C226 C223 C217 113.65(2) . . ?
C226 C223 C224 113.19(3) . . ?
C226 C223 C225 94.50(3) . . ?
C228 C227 C192 119.634(16) . . ?
C232 C227 C192 121.138(16) . . ?
C232 C227 C228 119.224(16) . . ?
C227 C228 C229 120.764(19) . . ?
C228 C229 C233 119.27(2) . . ?
C230 C229 C228 116.99(2) . . ?
C230 C229 C233 123.49(2) . . ?
C229 C230 C231 125.47(2) . . ?
C230 C231 C232 114.60(2) . . ?
C230 C231 C237 124.80(2) . . ?
C232 C231 C237 120.57(2) . . ?
C227 C232 C231 122.908(19) . . ?
C229 C233 C235 106.79(3) . . ?
C234 C233 C229 111.25(3) . . ?
C234 C233 C235 106.59(3) . . ?
C236 C233 C229 118.01(3) . . ?
C236 C233 C234 112.71(3) . . ?
C236 C233 C235 100.05(3) . . ?
C231 C237 C240 105.31(2) . . ?
C238 C237 C231 116.15(2) . . ?
C238 C237 C239 115.24(2) . . ?
C238 C237 C240 106.34(2) . . ?
C239 C237 C231 108.83(2) . . ?
C239 C237 C240 103.69(2) . . ?

loop_
_geom_bond_atom_site_label_1
_geom_bond_atom_site_label_2
_geom_bond_distance
_geom_bond_site_symmetry_2
_geom_bond_publ_flag
Ni1 N1 1.95767(12) . ?
Ni1 N2 1.95185(11) . ?
Ni1 N3 1.94576(10) . ?
Ni1 N4 1.95830(9) . ?
Ni2 N6 1.93347(9) . ?
Ni2 N6 1.93340(9) 2_666 ?
Ni2 N7 1.92726(9) . ?
Ni2 N7 1.92727(9) 2_666 ?
Ni3 N105 1.91332(14) . ?
Ni3 N106 1.90772(15) . ?
Ni3 N158 1.91981(12) . ?
Ni3 N164 1.91886(13) . ?
Ni4 N157 1.92480(10) . ?
Ni4 N165 1.92178(10) . ?
Ni4 N168 1.92800(10) . ?
Ni4 N176 1.92460(9) . ?
Ni5 N113 1.91978(13) . ?
Ni5 N114 1.90247(11) . ?
Ni5 N170 1.91863(9) . ?
Ni5 N177 1.92807(11) . ?
N1 C3 1.39913(15) . ?
N1 C6 1.35997(19) . ?
N2 C8 1.38577(19) . ?
N2 C11 1.39930(15) . ?
N3 C13 1.39343(12) . ?
N3 C16 1.35552(15) . ?
N4 C1 1.38015(14) . ?
N4 C18 1.35167(17) . ?
N5 C17 1.42102(16) . ?
N5 C70 1.37890(12) . ?
N5 C71 1.38212(13) . ?
N6 C65 1.41979(13) . ?
N6 C71 1.33147(15) . ?
N7 C67 1.41696(12) . ?
N7 C70 1.33930(15) . ?
N105 C97 1.3725(3) . ?
N105 C100 1.3896(2) . ?
N106 C82 1.3710(2) . ?
N106 C85 1.4027(3) . ?
N113 C188 1.37588(18) . ?
N113 C191 1.3942(2) . ?
N114 C183 1.4091(2) . ?
N114 C186 1.36564(19) . ?
N157 C145 1.40552(16) . ?
N157 C160 1.34987(13) . ?
N158 C87 1.3981(2) . ?
N158 C90 1.37689(15) . ?
N159 C91 1.43489(14) . ?
N159 C159 1.38076(17) . ?
N159 C160 1.37298(16) . ?
N164 C92 1.37095(15) . ?
N164 C95 1.3768(2) . ?
N165 C156 1.41890(17) . ?
N165 C159 1.33322(13) . ?
N168 C151 1.33461(12) . ?
N168 C154 1.40479(16) . ?
N170 C193 1.38505(18) . ?
N170 C196 1.38703(15) . ?
N174 C150 1.37022(16) . ?
N174 C151 1.37159(15) . ?
N174 C197 1.42136(13) . ?
N176 C147 1.40776(17) . ?
N176 C150 1.32634(13) . ?
N177 C181 1.38940(17) . ?
N177 C198 1.35968(13) . ?
C0AA C86 1.4730(3) . ?
C0AA C116 1.3703(3) . ?
C0AA C120 1.3351(3) . ?
C1 C2 1.4122(2) . ?
C1 C20 1.39737(17) . ?
C2 C3 1.3792(2) . ?
C2 C21 1.50919(16) . ?
C3 C4 1.4025(2) . ?
C4 C5 1.3300(2) . ?
C5 C6 1.42270(19) . ?
C6 C7 1.37746(16) . ?
C7 C8 1.38739(18) . ?
C7 C35 1.4796(2) . ?
C8 C9 1.42938(16) . ?
C9 C10 1.3495(2) . ?
C10 C11 1.42480(19) . ?
C11 C12 1.35359(19) . ?
C12 C13 1.40885(16) . ?
C12 C49 1.50119(15) . ?
C13 C14 1.40189(18) . ?
C14 C15 1.34445(15) . ?
C14 Cl2 1.5284(4) . ?
C15 C16 1.41897(15) . ?
C15 C63 1.43321(18) . ?
C16 C17 1.39661(13) . ?
C17 C18 1.39708(16) . ?
C18 C19 1.41470(14) . ?
C19 C20 1.37057(18) . ?
C19 C69 1.40205(19) . ?
C20 Cl1 1.6380(2) . ?
C21 C22 1.3755(2) . ?
C21 C26 1.4003(2) . ?
C22 C23 1.4010(2) . ?
C23 C24 1.4130(3) . ?
C23 C27 1.5282(3) . ?
C24 C25 1.3665(3) . ?
C25 C26 1.39120(18) . ?
C25 C31 1.5233(3) . ?
C27 C28 1.4532(5) . ?
C27 C29 1.4176(4) . ?
C27 C30 1.5864(6) . ?
C27 C28A 1.4327(13) . ?
C27 C29A 1.5295(9) . ?
C27 C30A 1.5282(7) . ?
C31 C32 1.5471(2) . ?
C31 C33 1.5224(4) . ?
C31 C34 1.4817(3) . ?
C35 C36 1.3992(2) . ?
C35 C40 1.3815(3) . ?
C36 C37 1.4176(2) . ?
C37 C38 1.3616(3) . ?
C37 C41 1.5064(3) . ?
C38 C39 1.4244(2) . ?
C39 C40 1.3698(2) . ?
C39 C45 1.5446(3) . ?
C41 C42 1.5320(3) . ?
C41 C43 1.5717(3) . ?
C41 C44 1.4950(3) . ?
C45 C46 1.5879(3) . ?
C45 C47 1.4712(3) . ?
C45 C48 1.4386(4) . ?
C45 C46A 1.5377(12) . ?
C45 C47A 1.6813(8) . ?
C45 C48A 1.4649(8) . ?
C49 C50 1.3574(2) . ?
C49 C54 1.3836(2) . ?
C50 C51 1.41485(18) . ?
C51 C52 1.3674(3) . ?
C51 C55 1.4701(3) . ?
C52 C53 1.3873(3) . ?
C53 C54 1.39835(19) . ?
C53 C59 1.5228(3) . ?
C55 C56 1.5501(4) . ?
C55 C57 1.4750(5) . ?
C55 C58 1.5231(4) . ?
C55 C56A 1.5507(7) . ?
C55 C57A 1.4814(6) . ?
C55 C58A 1.5436(12) . ?
C59 C60A 1.5009(5) . ?
C59 C61A 1.5840(6) . ?
C59 C62A 1.4954(6) . ?
C59 C60 1.5460(4) . ?
C59 C61 1.3846(5) . ?
C59 C62 1.5010(5) . ?
C63 C64 1.37309(16) . ?
C63 C71 1.41636(14) . ?
C64 C65 1.40189(15) . ?
C65 C66 1.36690(17) 2_666 ?
C66 C67 1.37753(16) . ?
C66 C72 1.51769(14) . ?
C67 C68 1.41628(18) . ?
C68 C69 1.38623(16) . ?
C69 C70 1.43152(16) . ?
C72 C73 1.3609(2) . ?
C72 C77 1.40271(19) . ?
C73 C74 1.39698(17) . ?
C73 C78 1.5188(2) . ?
C74 C75 1.3902(2) . ?
C75 C76 1.3570(2) . ?
C75 C79 1.49707(19) . ?
C76 C77 1.39362(17) . ?
C77 C80 1.5026(2) . ?
C81 C82 1.3660(3) . ?
C81 C100 1.3678(3) . ?
C81 C101 1.5247(3) . ?
C82 C83 1.4191(4) . ?
C83 C84 1.3172(4) . ?
C84 C85 1.4116(3) . ?
C85 C86 1.3504(3) . ?
C86 C87 1.4182(2) . ?
C87 C88 1.40655(18) . ?
C88 C89 1.3670(2) . ?
C88 Cl3 1.6974(2) . ?
C89 C90 1.41084(19) . ?
C89 C143 1.43085(16) . ?
C90 C91 1.3846(2) . ?
C91 C92 1.38137(19) . ?
C92 C93 1.3946(2) . ?
C93 C94 1.37373(18) . ?
C93 C158 1.43664(16) . ?
C94 C95 1.4201(2) . ?
C94 Cl4 1.5442(7) . ?
C95 C96 1.42137(19) . ?
C96 C97 1.3826(3) . ?
C96 C129 1.4904(3) . ?
C97 C98 1.4462(2) . ?
C98 C99 1.3462(3) . ?
C99 C100 1.4002(3) . ?
C101 C102 1.3117(3) . ?
C101 C106 1.4159(4) . ?
C102 C103 1.4001(3) . ?
C103 C104 1.3712(4) . ?
C103 C107 1.4321(3) . ?
C104 C105 1.4517(3) . ?
C105 C106 1.4055(3) . ?
C105 C111 1.4601(3) . ?
C107 C108 1.5204(5) . ?
C107 C109 1.6351(5) . ?
C107 C110 1.4862(4) . ?
C111 C112 1.5128(4) . ?
C111 C113 1.52812(7) . ?
C111 C114 1.5317(4) . ?
C116 C117 1.3709(4) . ?
C117 C118 1.3398(4) . ?
C117 C121 1.5719(4) . ?
C118 C119 1.3040(4) . ?
C119 C120 1.3713(4) . ?
C119 C125 1.5530(5) . ?
C121 C122 1.4343(4) . ?
C121 C123 1.4407(4) . ?
C121 C124 1.5850(5) . ?
C125 C126 1.6091(6) . ?
C125 C127 1.5075(5) . ?
C125 C128 1.5651(8) . ?
C129 C130 1.3828(3) . ?
C129 C134 1.3799(3) . ?
C130 C131 1.4022(3) . ?
C131 C132 1.3957(3) . ?
C131 C135 1.4971(3) . ?
C132 C133 1.3708(2) . ?
C133 C134 1.3881(3) . ?
C133 C139 1.5460(3) . ?
C135 C136 1.4726(5) . ?
C135 C137 1.4794(5) . ?
C135 C138 1.5863(5) . ?
C139 C140 1.5096(3) . ?
C139 C141 1.4973(3) . ?
C139 C142 1.5194(2) . ?
C143 C144 1.37545(16) . ?
C143 C160 1.41733(19) . ?
C144 C145 1.39529(16) . ?
C145 C146 1.37634(14) . ?
C146 C147 1.39975(16) . ?
C146 C161 1.50163(18) . ?
C147 C148 1.40432(14) . ?
C148 C149 1.36501(18) . ?
C149 C150 1.44060(16) . ?
C149 C179 1.42116(14) . ?
C151 C152 1.44122(18) . ?
C152 C153 1.36235(15) . ?
C152 C195 1.41676(14) . ?
C153 C154 1.41297(16) . ?
C154 C155 1.39727(13) . ?
C155 C156 1.38849(16) . ?
C155 C170 1.47943(18) . ?
C156 C157 1.40720(14) . ?
C157 C158 1.36027(19) . ?
C158 C159 1.42581(17) . ?
C161 C162 1.4196(2) . ?
C161 C166 1.3772(2) . ?
C162 C163 1.3848(3) . ?
C162 C167 1.4747(3) . ?
C163 C164 1.3593(4) . ?
C164 C165 1.4033(4) . ?
C164 C168 1.5562(5) . ?
C165 C166 1.3963(3) . ?
C166 C169 1.4860(3) . ?
C170 C171 1.3808(2) . ?
C170 C175 1.3995(2) . ?
C171 C172 1.3697(3) . ?
C171 C176 1.5036(3) . ?
C172 C173 1.4187(4) . ?
C173 C174 1.2692(4) . ?
C173 C177 1.4891(4) . ?
C174 C175 1.4356(3) . ?
C175 C178 1.4855(3) . ?
C179 C180 1.37697(15) . ?
C179 C198 1.42724(19) . ?
C180 C181 1.41403(18) . ?
C180 Cl5 1.70944(18) . ?
C181 C182 1.40583(17) . ?
C182 C183 1.3543(2) . ?
C182 C199 1.5156(2) . ?
C183 C184 1.43947(18) . ?
C184 C185 1.3415(3) . ?
C185 C186 1.4548(2) . ?
C186 C187 1.3934(2) . ?
C187 C188 1.3872(2) . ?
C187 C213 1.4872(2) . ?
C188 C189 1.4258(2) . ?
C189 C190 1.3334(3) . ?
C190 C191 1.4379(2) . ?
C191 C192 1.3805(2) . ?
C192 C193 1.39637(18) . ?
C192 C227 1.4845(2) . ?
C193 C194 1.42738(15) . ?
C194 C195 1.37149(18) . ?
C194 Cl6 1.6903(2) . ?
C195 C196 1.42535(17) . ?
C196 C197 1.38599(19) . ?
C197 C198 1.38602(16) . ?
C199 C200 1.3596(3) . ?
C199 C204 1.3725(2) . ?
C200 C201 1.3920(3) . ?
C201 C202 1.3820(3) . ?
C201 C205 1.5407(3) . ?
C202 C203 1.3988(3) . ?
C203 C204 1.3793(2) . ?
C203 C209 1.5115(3) . ?
C205 C206 1.4962(3) . ?
C205 C207 1.5135(4) . ?
C205 C208 1.4731(3) . ?
C209 C210 1.5137(3) . ?
C209 C211 1.5025(3) . ?
C209 C212 1.5352(2) . ?
C213 C214 1.3702(2) . ?
C213 C218 1.4132(3) . ?
C214 C215 1.3813(3) . ?
C215 C216 1.3585(4) . ?
C215 C219 1.5586(3) . ?
C216 C217 1.3548(3) . ?
C217 C218 1.3977(3) . ?
C217 C223 1.5294(4) . ?
C219 C220 1.4614(5) . ?
C219 C221 1.5559(5) . ?
C219 C222 1.4275(5) . ?
C223 C224 1.4820(4) . ?
C223 C225 1.5348(5) . ?
C223 C226 1.4210(5) . ?
C227 C228 1.3768(3) . ?
C227 C232 1.3756(3) . ?
C228 C229 1.3876(3) . ?
C229 C230 1.3662(3) . ?
C229 C233 1.5093(4) . ?
C230 C231 1.3848(3) . ?
C231 C232 1.3866(3) . ?
C231 C237 1.5427(3) . ?
C233 C234 1.4895(5) . ?
C233 C235 1.6133(5) . ?
C233 C236 1.4723(6) . ?
C237 C238 1.4140(4) . ?
C237 C239 1.5426(4) . ?
C237 C240 1.5947(3) . ?

loop_
_platon_squeeze_void_nr
_platon_squeeze_void_average_x
_platon_squeeze_void_average_y
_platon_squeeze_void_average_z
_platon_squeeze_void_volume
_platon_squeeze_void_count_electrons
_platon_squeeze_void_content
1 0.288 -0.007 0.030 6513 1354 ' '
2 0.237 0.066 0.270 18 4 ' '
3 0.189 0.204 0.266 13 2 ' '
4 0.052 0.390 0.035 7 2 ' '
5 0.500 0.406 0.983 8 2 ' '
6 -0.001 0.503 -0.001 50 12 ' '
7 0.500 0.594 0.017 8 1 ' '
8 0.943 0.615 0.963 5 1 ' '
9 0.811 0.795 0.734 13 1 ' '
10 0.763 0.934 0.730 18 4 ' '
